data_4302685
loop_
_publ_author_name
'Liam Balloch'
'Allison M. Drummond'
'Pablo Garc\'ia-\'Alvarez'
'David V. Graham'
'Alan R. Kennedy'
'Jan Klett'
'Robert E. Mulvey'
'Charles T. O'Hara'
'Philip J. A. Rodger'
'Iain D. Rushworth'

_publ_section_title
;
Structural Variations within Group 1
(Li-Cs)+(2,2,6,6-Tetramethyl-1-piperidinyloxy)-Complexes Made via
Metallic Reduction of the Nitroxyl Radical
;
_journal_name_full 'Inorganic Chemistry'
_journal_page_first 6934
_journal_page_last 6944
_journal_paper_doi 10.1021/ic900609e
_journal_volume 48
_journal_year 2009
_chemical_formula_sum 'C52 H104 K4 N4 O8'
_chemical_formula_weight 1069.79
_chemical_name_systematic
;
 ?
;
_space_group_IT_number 2
_symmetry_cell_setting triclinic
_symmetry_space_group_name_Hall '-P 1'
_symmetry_space_group_name_H-M 'P -1'
_atom_sites_solution_hydrogens geom
_atom_sites_solution_primary direct
_atom_sites_solution_secondary difmap
_audit_creation_method SHELXL-97
_cell_angle_alpha 78.9780(10)
_cell_angle_beta 84.851(2)
_cell_angle_gamma 74.592(2)
_cell_formula_units_Z 2
_cell_length_a 10.9869(3)
_cell_length_b 15.4735(5)
_cell_length_c 18.5468(6)
_cell_measurement_reflns_used 12701
_cell_measurement_temperature 123(2)
_cell_measurement_theta_max 27.48
_cell_measurement_theta_min 1.00
_cell_volume 2981.14(16)
_computing_structure_refinement 'SHELXL-97 (Sheldrick, 1997)'
_diffrn_ambient_temperature 123(2)
_diffrn_measured_fraction_theta_full 0.988
_diffrn_measured_fraction_theta_max 0.988
_diffrn_measurement_device_type 'Nonius Kappa CCD'
_diffrn_measurement_method 'Omega and Phi scans'
_diffrn_radiation_monochromator graphite
_diffrn_radiation_source 'fine-focus sealed tube'
_diffrn_radiation_type MoK\a
_diffrn_radiation_wavelength 0.71073
_diffrn_reflns_av_R_equivalents 0.0557
_diffrn_reflns_av_sigmaI/netI 0.0723
_diffrn_reflns_limit_h_max 14
_diffrn_reflns_limit_h_min -14
_diffrn_reflns_limit_k_max 19
_diffrn_reflns_limit_k_min -19
_diffrn_reflns_limit_l_max 24
_diffrn_reflns_limit_l_min -24
_diffrn_reflns_number 24754
_diffrn_reflns_theta_full 27.39
_diffrn_reflns_theta_max 27.39
_diffrn_reflns_theta_min 1.12
_exptl_absorpt_coefficient_mu 0.349
_exptl_absorpt_correction_type none
_exptl_crystal_colour Pink
_exptl_crystal_density_diffrn 1.192
_exptl_crystal_density_method 'not measured'
_exptl_crystal_description Block
_exptl_crystal_F_000 1168
_exptl_crystal_size_max 0.5
_exptl_crystal_size_mid 0.4
_exptl_crystal_size_min 0.2
_refine_diff_density_max 0.710
_refine_diff_density_min -0.411
_refine_diff_density_rms 0.067
_refine_ls_extinction_method none
_refine_ls_goodness_of_fit_ref 1.041
_refine_ls_hydrogen_treatment constr
_refine_ls_matrix_type full
_refine_ls_number_parameters 645
_refine_ls_number_reflns 13358
_refine_ls_number_restraints 0
_refine_ls_restrained_S_all 1.041
_refine_ls_R_factor_all 0.0975
_refine_ls_R_factor_gt 0.0560
_refine_ls_shift/su_max 0.001
_refine_ls_shift/su_mean 0.000
_refine_ls_structure_factor_coef Fsqd
_refine_ls_weighting_details 'calc w=1/[\s^2^(Fo^2^)+(0.0545P)^2^+2.3434P] where P=(Fo^2^+2Fc^2^)/3'
_refine_ls_weighting_scheme calc
_refine_ls_wR_factor_gt 0.1216
_refine_ls_wR_factor_ref 0.1418
_reflns_number_gt 9092
_reflns_number_total 13358
_reflns_threshold_expression >2sigma(I)
_cod_data_source_file ic900609e_si_001_5.cif
_cod_data_source_block dvg07rem017
_cod_depositor_comments
;
The following automatic conversions were performed:
'_symmetry_cell_setting' value 'Triclinic' changed to 'triclinic'
according to '/home/saulius/struct/CIF-dictionaries/cif_core.dic'
dictionary named 'cif_core.dic' version 2.4.1 from 2010-06-29.

Automatic conversion script
Id: cif_fix_enum 1527 2010-12-29 10:47:43Z saulius 
;
_cod_database_code 4302685

loop_
_symmetry_equiv_pos_as_xyz
'x, y, z'
'-x, -y, -z'

loop_
_atom_site_label
_atom_site_type_symbol
_atom_site_fract_x
_atom_site_fract_y
_atom_site_fract_z
_atom_site_U_iso_or_equiv
_atom_site_adp_type
_atom_site_occupancy
_atom_site_symmetry_multiplicity
_atom_site_calc_flag
_atom_site_refinement_flags
_atom_site_disorder_assembly
_atom_site_disorder_group
K1 K 0.91498(5) 0.23279(4) 0.67559(3) 0.02460(13) Uani 1 1 d . . .
K2 K 0.81119(5) 0.25847(4) 0.86806(3) 0.02286(13) Uani 1 1 d . B .
K3 K 0.62522(5) 0.40077(4) 0.72718(3) 0.02290(13) Uani 1 1 d . B .
K4 K 0.64859(5) 0.15385(4) 0.75268(3) 0.02369(13) Uani 1 1 d . B .
O1 O 0.88692(16) 0.12172(12) 0.79461(10) 0.0238(4) Uani 1 1 d . B .
O2 O 0.86321(16) 0.37342(11) 0.74428(9) 0.0232(4) Uani 1 1 d . B .
O3 O 0.66765(16) 0.27890(12) 0.64186(9) 0.0232(4) Uani 1 1 d . B .
O4 O 0.58032(16) 0.27447(12) 0.84233(9) 0.0225(4) Uani 1 1 d . . .
O6 O 0.90668(18) 0.27071(14) 0.99446(11) 0.0349(5) Uani 1 1 d . . .
O7 O 0.45461(18) 0.56456(13) 0.70071(12) 0.0383(5) Uani 1 1 d . . .
O8 O 0.5724(2) 0.00676(14) 0.73330(11) 0.0411(5) Uani 1 1 d . . .
N1 N 1.00984(19) 0.06433(14) 0.78017(12) 0.0213(4) Uani 1 1 d . B .
N2 N 0.8463(2) 0.46995(14) 0.72140(11) 0.0221(5) Uani 1 1 d . . .
N3 N 0.58864(19) 0.24532(14) 0.60185(11) 0.0221(5) Uani 1 1 d . . .
N4 N 0.55647(19) 0.26858(15) 0.92048(11) 0.0223(5) Uani 1 1 d . B .
C1 C 0.9224(3) -0.02748(19) 0.71694(16) 0.0315(6) Uani 1 1 d . B .
H1A H 0.8341 0.0055 0.7245 0.047 Uiso 1 1 calc R . .
H1B H 0.9262 -0.0897 0.7110 0.047 Uiso 1 1 calc R . .
H1C H 0.9590 0.0037 0.6727 0.047 Uiso 1 1 calc R . .
C2 C 0.9292(3) -0.06820(19) 0.85300(16) 0.0329(6) Uani 1 1 d . B .
H2A H 0.9851 -0.0843 0.8944 0.049 Uiso 1 1 calc R . .
H2B H 0.9059 -0.1226 0.8453 0.049 Uiso 1 1 calc R . .
H2C H 0.8527 -0.0221 0.8638 0.049 Uiso 1 1 calc R . .
C3 C 0.9973(2) -0.03035(17) 0.78381(15) 0.0252(6) Uani 1 1 d . . .
C4 C 1.1294(3) -0.09315(18) 0.77427(16) 0.0292(6) Uani 1 1 d . B .
H4A H 1.1223 -0.1566 0.7801 0.035 Uiso 1 1 calc R . .
H4B H 1.1632 -0.0762 0.7237 0.035 Uiso 1 1 calc R . .
C5 C 1.2221(3) -0.08878(18) 0.82880(16) 0.0300(6) Uani 1 1 d . . .
H5A H 1.1928 -0.1097 0.8796 0.036 Uiso 1 1 calc R B .
H5B H 1.3063 -0.1288 0.8192 0.036 Uiso 1 1 calc R . .
C6 C 1.2302(2) 0.00883(18) 0.82006(16) 0.0279(6) Uani 1 1 d . B .
H6A H 1.2666 0.0269 0.7704 0.033 Uiso 1 1 calc R . .
H6B H 1.2882 0.0128 0.8565 0.033 Uiso 1 1 calc R . .
C7 C 1.1019(2) 0.07577(17) 0.83033(14) 0.0233(5) Uani 1 1 d . . .
C8 C 1.0595(3) 0.06451(19) 0.91222(15) 0.0289(6) Uani 1 1 d . B .
H8A H 0.9677 0.0888 0.9169 0.043 Uiso 1 1 calc R . .
H8B H 1.1016 0.0978 0.9377 0.043 Uiso 1 1 calc R . .
H8C H 1.0821 -0.0002 0.9342 0.043 Uiso 1 1 calc R . .
C9 C 1.1223(2) 0.17126(18) 0.80421(16) 0.0279(6) Uani 1 1 d . B .
H9A H 1.1504 0.1779 0.7522 0.042 Uiso 1 1 calc R . .
H9B H 1.1867 0.1799 0.8334 0.042 Uiso 1 1 calc R . .
H9C H 1.0428 0.2170 0.8102 0.042 Uiso 1 1 calc R . .
C10 C 0.8163(3) 0.4954(2) 0.84732(16) 0.0353(7) Uani 1 1 d . . .
H10A H 0.7275 0.5199 0.8347 0.053 Uiso 1 1 calc R B .
H10B H 0.8366 0.5293 0.8821 0.053 Uiso 1 1 calc R . .
H10C H 0.8307 0.4310 0.8698 0.053 Uiso 1 1 calc R . .
C11 C 1.0365(3) 0.4534(2) 0.79711(16) 0.0348(7) Uani 1 1 d . . .
H11A H 1.0471 0.3880 0.7998 0.052 Uiso 1 1 calc R B .
H11B H 1.0544 0.4649 0.8447 0.052 Uiso 1 1 calc R . .
H11C H 1.0951 0.4745 0.7591 0.052 Uiso 1 1 calc R . .
C12 C 0.9006(3) 0.50459(18) 0.77787(15) 0.0262(6) Uani 1 1 d . B .
C13 C 0.8903(3) 0.60672(19) 0.75203(16) 0.0339(7) Uani 1 1 d . . .
H13A H 0.8000 0.6401 0.7514 0.041 Uiso 1 1 calc R B .
H13B H 0.9310 0.6288 0.7879 0.041 Uiso 1 1 calc R . .
C14 C 0.9506(3) 0.6282(2) 0.67681(16) 0.0356(7) Uani 1 1 d . B .
H14A H 1.0427 0.5997 0.6775 0.043 Uiso 1 1 calc R . .
H14B H 0.9376 0.6949 0.6620 0.043 Uiso 1 1 calc R . .
C15 C 0.8904(3) 0.59136(19) 0.62267(16) 0.0336(7) Uani 1 1 d . . .
H15A H 0.9325 0.6026 0.5736 0.040 Uiso 1 1 calc R B .
H15B H 0.8004 0.6251 0.6188 0.040 Uiso 1 1 calc R . .
C16 C 0.8988(3) 0.48889(18) 0.64445(15) 0.0264(6) Uani 1 1 d . B .
C17 C 0.8095(3) 0.4688(2) 0.59439(15) 0.0325(6) Uani 1 1 d . . .
H17A H 0.8082 0.4046 0.6073 0.049 Uiso 1 1 calc R B .
H17B H 0.8392 0.4818 0.5430 0.049 Uiso 1 1 calc R . .
H17C H 0.7240 0.5073 0.6009 0.049 Uiso 1 1 calc R . .
C18 C 1.0338(3) 0.4330(2) 0.63100(17) 0.0369(7) Uani 1 1 d . . .
H18A H 1.0939 0.4653 0.6416 0.055 Uiso 1 1 calc R B .
H18B H 1.0459 0.4246 0.5796 0.055 Uiso 1 1 calc R . .
H18C H 1.0479 0.3735 0.6632 0.055 Uiso 1 1 calc R . .
C19 C 0.3994(3) 0.2963(2) 0.67625(15) 0.0304(6) Uani 1 1 d . . .
H19A H 0.4001 0.2322 0.6931 0.046 Uiso 1 1 calc R B .
H19B H 0.3120 0.3337 0.6760 0.046 Uiso 1 1 calc R . .
H19C H 0.4477 0.3155 0.7094 0.046 Uiso 1 1 calc R . .
C20 C 0.4550(3) 0.40936(18) 0.57092(16) 0.0308(6) Uani 1 1 d . . .
H20A H 0.5259 0.4239 0.5902 0.046 Uiso 1 1 calc R B .
H20B H 0.3752 0.4474 0.5879 0.046 Uiso 1 1 calc R . .
H20C H 0.4612 0.4211 0.5171 0.046 Uiso 1 1 calc R . .
C21 C 0.4591(2) 0.30823(17) 0.59856(14) 0.0243(6) Uani 1 1 d . B .
C22 C 0.3782(3) 0.2770(2) 0.55031(16) 0.0315(6) Uani 1 1 d . . .
H22A H 0.3634 0.2180 0.5754 0.038 Uiso 1 1 calc R B .
H22B H 0.2950 0.3219 0.5448 0.038 Uiso 1 1 calc R . .
C23 C 0.4381(3) 0.26654(19) 0.47494(16) 0.0321(6) Uani 1 1 d . B .
H23A H 0.4467 0.3262 0.4474 0.039 Uiso 1 1 calc R . .
H23B H 0.3846 0.2434 0.4470 0.039 Uiso 1 1 calc R . .
C24 C 0.5674(3) 0.20004(19) 0.48415(15) 0.0298(6) Uani 1 1 d . . .
H24A H 0.6083 0.1939 0.4350 0.036 Uiso 1 1 calc R B .
H24B H 0.5566 0.1395 0.5083 0.036 Uiso 1 1 calc R . .
C25 C 0.6546(2) 0.22935(18) 0.52988(15) 0.0261(6) Uani 1 1 d . B .
C26 C 0.7003(3) 0.3103(2) 0.48536(15) 0.0325(6) Uani 1 1 d . . .
H26A H 0.6285 0.3556 0.4613 0.049 Uiso 1 1 calc R B .
H26B H 0.7642 0.2889 0.4480 0.049 Uiso 1 1 calc R . .
H26C H 0.7371 0.3380 0.5184 0.049 Uiso 1 1 calc R . .
C27 C 0.7693(3) 0.1490(2) 0.54753(16) 0.0314(6) Uani 1 1 d . . .
H27A H 0.8322 0.1682 0.5706 0.047 Uiso 1 1 calc R B .
H27B H 0.8062 0.1276 0.5020 0.047 Uiso 1 1 calc R . .
H27C H 0.7432 0.0996 0.5813 0.047 Uiso 1 1 calc R . .
C28 C 0.6602(3) 0.10750(19) 0.94901(16) 0.0335(7) Uani 1 1 d . B .
H28A H 0.6899 0.1072 0.8976 0.050 Uiso 1 1 calc R . .
H28B H 0.6501 0.0470 0.9716 0.050 Uiso 1 1 calc R . .
H28C H 0.7219 0.1233 0.9757 0.050 Uiso 1 1 calc R . .
C29 C 0.4348(3) 0.1510(2) 0.91279(17) 0.0368(7) Uani 1 1 d . B .
H29A H 0.3504 0.1730 0.9349 0.055 Uiso 1 1 calc R . .
H29B H 0.4550 0.0845 0.9177 0.055 Uiso 1 1 calc R . .
H29C H 0.4363 0.1783 0.8606 0.055 Uiso 1 1 calc R . .
C30 C 0.5329(2) 0.17781(18) 0.95224(14) 0.0258(6) Uani 1 1 d . . .
C31 C 0.4948(3) 0.1752(2) 1.03433(15) 0.0343(7) Uani 1 1 d . B .
H31A H 0.4711 0.1175 1.0541 0.041 Uiso 1 1 calc R . .
H31B H 0.5687 0.1756 1.0609 0.041 Uiso 1 1 calc R . .
C32 C 0.3862(3) 0.2537(2) 1.04932(16) 0.0368(7) Uani 1 1 d . . .
H32A H 0.3694 0.2505 1.1030 0.044 Uiso 1 1 calc R B .
H32B H 0.3089 0.2508 1.0273 0.044 Uiso 1 1 calc R . .
C33 C 0.4206(3) 0.3419(2) 1.01612(15) 0.0340(7) Uani 1 1 d . B .
H33A H 0.4937 0.3462 1.0416 0.041 Uiso 1 1 calc R . .
H33B H 0.3487 0.3937 1.0245 0.041 Uiso 1 1 calc R . .
C34 C 0.4537(2) 0.34987(18) 0.93352(14) 0.0265(6) Uani 1 1 d . . .
C35 C 0.5093(3) 0.4325(2) 0.91113(17) 0.0365(7) Uani 1 1 d . B .
H35A H 0.5912 0.4196 0.9335 0.055 Uiso 1 1 calc R . .
H35B H 0.4516 0.4855 0.9281 0.055 Uiso 1 1 calc R . .
H35C H 0.5207 0.4454 0.8575 0.055 Uiso 1 1 calc R . .
C36 C 0.3353(3) 0.3667(2) 0.88990(16) 0.0360(7) Uani 1 1 d . B .
H36A H 0.3602 0.3583 0.8391 0.054 Uiso 1 1 calc R . .
H36B H 0.2840 0.4291 0.8901 0.054 Uiso 1 1 calc R . .
H36C H 0.2859 0.3236 0.9125 0.054 Uiso 1 1 calc R . .
C37 C 1.0961(3) 0.1948(2) 0.49535(18) 0.0468(8) Uani 1 1 d . . .
H37A H 1.1558 0.2309 0.4721 0.056 Uiso 1 1 calc R A 1
H37B H 1.0107 0.2251 0.4769 0.056 Uiso 1 1 calc R A 1
O5 O 1.0955(13) 0.1826(8) 0.5721(8) 0.037(3) Uiso 0.43 1 d P B 1
C38 C 1.1415(11) 0.0925(7) 0.4806(6) 0.059(3) Uiso 0.43 1 d P B 1
H38A H 1.0706 0.0631 0.4854 0.071 Uiso 0.43 1 calc PR B 1
H38B H 1.1854 0.0887 0.4319 0.071 Uiso 0.43 1 calc PR B 1
C39 C 1.2307(13) 0.0529(10) 0.5424(8) 0.070(4) Uiso 0.43 1 d P B 1
H39A H 1.2343 -0.0124 0.5592 0.085 Uiso 0.43 1 calc PR B 1
H39B H 1.3168 0.0587 0.5259 0.085 Uiso 0.43 1 calc PR B 1
C40 C 1.1823(12) 0.1041(7) 0.6023(6) 0.040(3) Uiso 0.43 1 d P B 1
H40A H 1.1412 0.0676 0.6420 0.048 Uiso 0.43 1 calc PR B 1
H40B H 1.2521 0.1195 0.6232 0.048 Uiso 0.43 1 calc PR B 1
C41 C 1.0317(3) 0.2832(2) 0.99244(17) 0.0334(7) Uani 1 1 d . B .
H41A H 1.0628 0.2977 0.9409 0.040 Uiso 1 1 calc R . .
H41B H 1.0903 0.2271 1.0169 0.040 Uiso 1 1 calc R . .
C42 C 1.0245(3) 0.3610(3) 1.0322(2) 0.0622(11) Uani 1 1 d . . .
H42A H 1.0773 0.3402 1.0758 0.075 Uiso 1 1 calc R B .
H42B H 1.0533 0.4107 0.9994 0.075 Uiso 1 1 calc R . .
C43 C 0.8872(4) 0.3921(3) 1.0546(2) 0.0564(10) Uani 1 1 d . B .
H43A H 0.8440 0.4463 1.0200 0.068 Uiso 1 1 calc R . .
H43B H 0.8772 0.4069 1.1048 0.068 Uiso 1 1 calc R . .
C44 C 0.8357(3) 0.3120(2) 1.05218(18) 0.0414(8) Uani 1 1 d . B .
H44A H 0.8469 0.2690 1.0995 0.050 Uiso 1 1 calc R . .
H44B H 0.7447 0.3322 1.0418 0.050 Uiso 1 1 calc R . .
C45 C 0.4814(3) 0.6392(2) 0.72520(19) 0.0416(8) Uani 1 1 d . B .
H45A H 0.4914 0.6870 0.6830 0.050 Uiso 1 1 calc R . .
H45B H 0.5598 0.6188 0.7529 0.050 Uiso 1 1 calc R . .
C46 C 0.3700(4) 0.6741(3) 0.7738(2) 0.0620(11) Uani 1 1 d . . .
H46A H 0.3800 0.6405 0.8248 0.074 Uiso 1 1 calc R B .
H46B H 0.3573 0.7399 0.7739 0.074 Uiso 1 1 calc R . .
C47 C 0.2631(3) 0.6569(3) 0.7392(2) 0.0554(10) Uani 1 1 d . B .
H47A H 0.2299 0.7071 0.6985 0.067 Uiso 1 1 calc R . .
H47B H 0.1935 0.6498 0.7758 0.067 Uiso 1 1 calc R . .
C48 C 0.3218(3) 0.5701(2) 0.71126(17) 0.0358(7) Uani 1 1 d . B .
H48A H 0.3073 0.5174 0.7473 0.043 Uiso 1 1 calc R . .
H48B H 0.2852 0.5706 0.6643 0.043 Uiso 1 1 calc R . .
C49 C 0.5902(3) -0.0797(2) 0.77891(18) 0.0420(8) Uani 1 1 d . B .
H49A H 0.5174 -0.0811 0.8143 0.050 Uiso 1 1 calc R . .
H49B H 0.6679 -0.0939 0.8068 0.050 Uiso 1 1 calc R . .
C50 C 0.6014(4) -0.1462(2) 0.7292(2) 0.0639(11) Uani 1 1 d . . .
H50A H 0.5739 -0.2006 0.7546 0.077 Uiso 1 1 calc R B .
H50B H 0.6891 -0.1655 0.7092 0.077 Uiso 1 1 calc R . .
C51 C 0.5125(4) -0.0915(3) 0.6693(2) 0.0566(10) Uani 1 1 d . B .
H51A H 0.5378 -0.1134 0.6220 0.068 Uiso 1 1 calc R . .
H51B H 0.4243 -0.0942 0.6831 0.068 Uiso 1 1 calc R . .
C52 C 0.5279(4) 0.0024(2) 0.66508(18) 0.0511(9) Uani 1 1 d . B .
H52A H 0.5892 0.0156 0.6247 0.061 Uiso 1 1 calc R . .
H52B H 0.4460 0.0478 0.6555 0.061 Uiso 1 1 calc R . .
O5A O 1.0843(8) 0.1611(6) 0.5712(5) 0.0426(16) Uani 0.57 1 d P B 2
C40A C 1.1773(7) 0.0751(6) 0.5858(4) 0.055(2) Uani 0.57 1 d P B 2
H40C H 1.1358 0.0243 0.5960 0.066 Uiso 0.57 1 calc PR B 2
H40D H 1.2260 0.0725 0.6288 0.066 Uiso 0.57 1 calc PR B 2
C38B C 1.1742(6) 0.1251(5) 0.4586(4) 0.0506(17) Uani 0.57 1 d P B 2
H38C H 1.2209 0.1513 0.4155 0.061 Uiso 0.57 1 calc PR B 2
H38D H 1.1237 0.0886 0.4424 0.061 Uiso 0.57 1 calc PR B 2
C39A C 1.2635(6) 0.0684(4) 0.5176(4) 0.0335(14) Uani 0.57 1 d P B 2
H39C H 1.2955 0.0047 0.5098 0.040 Uiso 0.57 1 calc PR B 2
H39D H 1.3358 0.0946 0.5200 0.040 Uiso 0.57 1 calc PR B 2

loop_
_atom_site_aniso_label
_atom_site_aniso_U_11
_atom_site_aniso_U_22
_atom_site_aniso_U_33
_atom_site_aniso_U_23
_atom_site_aniso_U_13
_atom_site_aniso_U_12
K1 0.0249(3) 0.0252(3) 0.0237(3) -0.0056(2) -0.0025(2) -0.0050(2)
K2 0.0221(3) 0.0238(3) 0.0239(3) -0.0068(2) -0.0031(2) -0.0052(2)
K3 0.0233(3) 0.0212(3) 0.0246(3) -0.0058(2) -0.0030(2) -0.0043(2)
K4 0.0258(3) 0.0206(3) 0.0258(3) -0.0049(2) -0.0049(2) -0.0060(2)
O1 0.0188(9) 0.0214(9) 0.0297(10) -0.0069(8) -0.0036(7) 0.0001(7)
O2 0.0272(9) 0.0162(9) 0.0264(10) -0.0019(7) -0.0047(8) -0.0060(7)
O3 0.0246(9) 0.0259(10) 0.0228(9) -0.0068(8) -0.0071(7) -0.0091(8)
O4 0.0233(9) 0.0253(9) 0.0181(9) -0.0044(7) -0.0002(7) -0.0048(8)
O6 0.0302(10) 0.0464(13) 0.0349(11) -0.0208(10) -0.0006(9) -0.0121(9)
O7 0.0296(11) 0.0275(11) 0.0590(14) -0.0193(10) -0.0024(10) -0.0011(9)
O8 0.0596(14) 0.0314(11) 0.0387(12) -0.0038(10) -0.0154(10) -0.0199(11)
N1 0.0174(10) 0.0187(11) 0.0270(12) -0.0068(9) -0.0039(9) -0.0002(8)
N2 0.0251(11) 0.0178(11) 0.0249(11) -0.0017(9) -0.0058(9) -0.0079(9)
N3 0.0223(11) 0.0214(11) 0.0247(11) -0.0069(9) -0.0078(9) -0.0050(9)
N4 0.0227(11) 0.0243(11) 0.0183(11) -0.0012(9) -0.0015(9) -0.0047(9)
C1 0.0304(15) 0.0245(14) 0.0409(17) -0.0121(13) -0.0122(13) -0.0015(12)
C2 0.0347(16) 0.0243(15) 0.0398(17) -0.0049(13) -0.0017(13) -0.0082(12)
C3 0.0267(14) 0.0177(13) 0.0313(15) -0.0068(11) -0.0063(11) -0.0027(11)
C4 0.0295(14) 0.0205(13) 0.0363(16) -0.0099(12) -0.0038(12) 0.0000(11)
C5 0.0238(14) 0.0259(14) 0.0374(16) -0.0080(12) -0.0079(12) 0.0024(11)
C6 0.0228(13) 0.0290(15) 0.0316(15) -0.0087(12) -0.0074(11) -0.0014(11)
C7 0.0219(13) 0.0201(13) 0.0277(14) -0.0053(11) -0.0061(11) -0.0025(10)
C8 0.0323(15) 0.0259(14) 0.0279(15) -0.0082(12) -0.0067(12) -0.0023(12)
C9 0.0235(14) 0.0266(14) 0.0352(16) -0.0076(12) -0.0051(12) -0.0064(11)
C10 0.0486(18) 0.0329(16) 0.0303(16) -0.0106(13) -0.0027(14) -0.0167(14)
C11 0.0382(17) 0.0332(16) 0.0361(17) -0.0005(13) -0.0167(13) -0.0133(13)
C12 0.0304(14) 0.0230(14) 0.0277(14) -0.0045(11) -0.0086(11) -0.0085(11)
C13 0.0423(17) 0.0249(15) 0.0383(17) -0.0052(13) -0.0097(14) -0.0127(13)
C14 0.0414(17) 0.0266(15) 0.0418(18) 0.0028(13) -0.0119(14) -0.0166(13)
C15 0.0400(17) 0.0288(15) 0.0328(16) 0.0054(12) -0.0071(13) -0.0159(13)
C16 0.0286(14) 0.0238(14) 0.0271(14) 0.0008(11) -0.0042(11) -0.0098(11)
C17 0.0429(17) 0.0335(16) 0.0242(14) -0.0020(12) -0.0081(13) -0.0151(13)
C18 0.0343(16) 0.0406(18) 0.0372(17) -0.0063(14) 0.0039(13) -0.0140(14)
C19 0.0243(14) 0.0336(16) 0.0329(16) -0.0078(13) -0.0027(12) -0.0049(12)
C20 0.0364(16) 0.0225(14) 0.0330(16) -0.0079(12) -0.0092(13) -0.0020(12)
C21 0.0247(13) 0.0195(13) 0.0286(14) -0.0051(11) -0.0088(11) -0.0024(11)
C22 0.0280(15) 0.0305(15) 0.0380(17) -0.0075(13) -0.0132(12) -0.0060(12)
C23 0.0385(16) 0.0276(15) 0.0320(16) -0.0061(12) -0.0155(13) -0.0060(13)
C24 0.0377(16) 0.0272(15) 0.0264(15) -0.0049(12) -0.0121(12) -0.0079(12)
C25 0.0282(14) 0.0263(14) 0.0257(14) -0.0069(11) -0.0048(11) -0.0072(11)
C26 0.0382(16) 0.0376(17) 0.0239(14) -0.0059(13) -0.0014(12) -0.0130(13)
C27 0.0300(15) 0.0337(16) 0.0309(15) -0.0144(13) -0.0071(12) -0.0008(12)
C28 0.0367(16) 0.0265(15) 0.0316(16) 0.0006(12) -0.0012(13) -0.0023(13)
C29 0.0344(16) 0.0363(17) 0.0428(18) -0.0014(14) -0.0019(14) -0.0180(14)
C30 0.0243(13) 0.0275(14) 0.0239(14) 0.0004(11) -0.0031(11) -0.0064(11)
C31 0.0323(16) 0.0392(17) 0.0270(15) 0.0028(13) 0.0002(12) -0.0080(13)
C32 0.0308(16) 0.051(2) 0.0237(15) -0.0018(14) 0.0031(12) -0.0063(14)
C33 0.0312(15) 0.0411(17) 0.0256(15) -0.0103(13) 0.0035(12) -0.0006(13)
C34 0.0258(14) 0.0272(14) 0.0233(14) -0.0038(11) -0.0003(11) -0.0019(11)
C35 0.0447(18) 0.0293(16) 0.0344(17) -0.0121(13) 0.0064(14) -0.0055(14)
C36 0.0251(15) 0.0423(18) 0.0324(16) -0.0032(14) -0.0036(12) 0.0043(13)
C37 0.0397(18) 0.052(2) 0.0381(19) 0.0111(16) 0.0009(15) -0.0068(16)
C41 0.0283(15) 0.0360(16) 0.0403(17) -0.0132(14) -0.0026(13) -0.0105(13)
C42 0.051(2) 0.066(3) 0.089(3) -0.049(2) 0.004(2) -0.025(2)
C43 0.071(3) 0.046(2) 0.055(2) -0.0247(18) 0.0092(19) -0.0137(19)
C44 0.0400(18) 0.048(2) 0.0380(18) -0.0173(15) 0.0072(14) -0.0111(15)
C45 0.0419(18) 0.0310(17) 0.056(2) -0.0158(15) 0.0001(15) -0.0115(14)
C46 0.059(2) 0.058(2) 0.076(3) -0.041(2) 0.006(2) -0.0111(19)
C47 0.0382(19) 0.063(2) 0.069(3) -0.037(2) 0.0059(17) -0.0032(17)
C48 0.0330(16) 0.0329(16) 0.0407(17) -0.0056(14) -0.0023(13) -0.0071(13)
C49 0.0435(18) 0.0434(19) 0.0412(18) 0.0080(15) -0.0122(15) -0.0222(15)
C50 0.069(3) 0.0320(19) 0.092(3) -0.015(2) -0.018(2) -0.0082(18)
C51 0.069(3) 0.056(2) 0.056(2) -0.0270(19) -0.0102(19) -0.019(2)
C52 0.069(2) 0.055(2) 0.0361(19) 0.0030(16) -0.0161(17) -0.0298(19)
O5A 0.039(3) 0.049(5) 0.035(3) -0.011(3) 0.007(2) -0.003(3)
C40A 0.047(4) 0.059(6) 0.035(4) 0.014(4) 0.010(3) 0.009(4)
C38B 0.048(4) 0.074(5) 0.037(4) -0.025(4) 0.002(3) -0.019(4)
C39A 0.030(3) 0.027(3) 0.045(4) -0.017(3) 0.009(3) -0.005(2)

loop_
_atom_type_symbol
_atom_type_description
_atom_type_scat_dispersion_real
_atom_type_scat_dispersion_imag
_atom_type_scat_source
K K 0.2009 0.2494 'International Tables Vol C Tables 4.2.6.8 and 6.1.1.4'
O O 0.0106 0.0060 'International Tables Vol C Tables 4.2.6.8 and 6.1.1.4'
N N 0.0061 0.0033 'International Tables Vol C Tables 4.2.6.8 and 6.1.1.4'
C C 0.0033 0.0016 'International Tables Vol C Tables 4.2.6.8 and 6.1.1.4'
H H 0.0000 0.0000 'International Tables Vol C Tables 4.2.6.8 and 6.1.1.4'

loop_
_geom_angle_atom_site_label_1
_geom_angle_atom_site_label_2
_geom_angle_atom_site_label_3
_geom_angle
_geom_angle_site_symmetry_1
_geom_angle_site_symmetry_3
_geom_angle_publ_flag
O1 K1 O2 92.69(6) . . ?
O1 K1 O5 121.3(3) . . ?
O2 K1 O5 130.9(2) . . ?
O1 K1 O3 94.93(5) . . ?
O2 K1 O3 87.95(5) . . ?
O5 K1 O3 119.5(3) . . ?
O1 K1 O5A 116.13(19) . . ?
O2 K1 O5A 139.03(19) . . ?
O5 K1 O5A 8.1(3) . . ?
O3 K1 O5A 115.82(19) . . ?
O1 K1 N1 29.35(5) . . ?
O2 K1 N1 109.65(6) . . ?
O5 K1 N1 92.8(3) . . ?
O3 K1 N1 118.26(6) . . ?
O5A K1 N1 88.75(19) . . ?
O1 K1 K4 49.02(4) . . ?
O2 K1 K4 94.84(4) . . ?
O5 K1 K4 134.0(2) . . ?
O3 K1 K4 46.22(4) . . ?
O5A K1 K4 125.90(18) . . ?
N1 K1 K4 72.95(4) . . ?
O1 K1 K2 45.42(4) . . ?
O2 K1 K2 47.51(4) . . ?
O5 K1 K2 151.7(3) . . ?
O3 K1 K2 88.42(4) . . ?
O5A K1 K2 152.81(19) . . ?
N1 K1 K2 67.89(4) . . ?
K4 K1 K2 61.862(15) . . ?
O1 K1 K3 90.05(4) . . ?
O2 K1 K3 43.83(4) . . ?
O5 K1 K3 148.1(3) . . ?
O3 K1 K3 44.62(4) . . ?
O5A K1 K3 150.71(18) . . ?
N1 K1 K3 118.99(4) . . ?
K4 K1 K3 61.210(15) . . ?
K2 K1 K3 56.146(15) . . ?
O4 K2 O1 90.85(5) . . ?
O4 K2 O6 128.01(6) . . ?
O1 K2 O6 126.08(6) . . ?
O4 K2 O2 96.94(5) . . ?
O1 K2 O2 88.93(5) . . ?
O6 K2 O2 116.40(6) . . ?
O4 K2 N4 30.23(5) . . ?
O1 K2 N4 108.52(6) . . ?
O6 K2 N4 98.30(6) . . ?
O2 K2 N4 120.48(6) . . ?
O4 K2 K3 50.34(4) . . ?
O1 K2 K3 93.89(4) . . ?
O6 K2 K3 138.75(5) . . ?
O2 K2 K3 46.86(4) . . ?
N4 K2 K3 74.83(4) . . ?
O4 K2 K1 91.89(4) . . ?
O1 K2 K1 43.94(4) . . ?
O6 K2 K1 139.98(5) . . ?
O2 K2 K1 45.22(4) . . ?
N4 K2 K1 121.72(5) . . ?
K3 K2 K1 62.009(16) . . ?
O4 K2 K4 45.23(4) . . ?
O1 K2 K4 46.08(4) . . ?
O6 K2 K4 154.29(5) . . ?
O2 K2 K4 89.09(4) . . ?
N4 K2 K4 69.03(4) . . ?
K3 K2 K4 61.488(15) . . ?
K1 K2 K4 56.914(15) . . ?
O2 K3 O3 91.64(5) . . ?
O2 K3 O7 126.34(6) . . ?
O3 K3 O7 124.10(6) . . ?
O2 K3 O4 97.34(5) . . ?
O3 K3 O4 89.50(5) . . ?
O7 K3 O4 118.94(6) . . ?
O2 K3 N2 29.83(5) . . ?
O3 K3 N2 108.84(6) . . ?
O7 K3 N2 96.79(6) . . ?
O4 K3 N2 120.48(6) . . ?
O2 K3 K2 50.94(4) . . ?
O3 K3 K2 94.92(4) . . ?
O7 K3 K2 140.21(5) . . ?
O4 K3 K2 46.66(4) . . ?
N2 K3 K2 74.99(4) . . ?
O2 K3 K4 92.39(4) . . ?
O3 K3 K4 44.07(4) . . ?
O7 K3 K4 141.27(5) . . ?
O4 K3 K4 45.69(4) . . ?
N2 K3 K4 121.80(5) . . ?
K2 K3 K4 62.425(15) . . ?
O2 K3 K1 45.19(4) . . ?
O3 K3 K1 46.98(4) . . ?
O7 K3 K1 151.44(5) . . ?
O4 K3 K1 89.42(4) . . ?
N2 K3 K1 68.71(4) . . ?
K2 K3 K1 61.845(15) . . ?
K4 K3 K1 57.138(15) . . ?
O3 K4 O4 91.63(6) . . ?
O3 K4 O1 95.63(6) . . ?
O4 K4 O1 87.94(5) . . ?
O3 K4 O8 119.89(6) . . ?
O4 K4 O8 135.40(6) . . ?
O1 K4 O8 116.48(6) . . ?
O3 K4 N3 29.46(5) . . ?
O4 K4 N3 109.42(6) . . ?
O1 K4 N3 118.49(6) . . ?
O8 K4 N3 91.65(6) . . ?
O3 K4 K1 49.66(4) . . ?
O4 K4 K1 94.11(4) . . ?
O1 K4 K1 46.29(4) . . ?
O8 K4 K1 130.07(5) . . ?
N3 K4 K1 73.24(4) . . ?
O3 K4 K3 44.87(4) . . ?
O4 K4 K3 47.03(4) . . ?
O1 K4 K3 88.64(4) . . ?
O8 K4 K3 153.69(5) . . ?
N3 K4 K3 68.04(4) . . ?
K1 K4 K3 61.652(15) . . ?
O3 K4 K2 90.10(4) . . ?
O4 K4 K2 43.30(4) . . ?
O1 K4 K2 45.07(4) . . ?
O8 K4 K2 148.47(5) . . ?
N3 K4 K2 119.25(4) . . ?
K1 K4 K2 61.224(15) . . ?
K3 K4 K2 56.087(14) . . ?
N1 O1 K1 89.43(12) . . ?
N1 O1 K2 132.39(12) . . ?
K1 O1 K2 90.64(6) . . ?
N1 O1 K4 138.45(13) . . ?
K1 O1 K4 84.69(5) . . ?
K2 O1 K4 88.86(5) . . ?
N2 O2 K3 87.30(11) . . ?
N2 O2 K1 134.73(13) . . ?
K3 O2 K1 90.98(5) . . ?
N2 O2 K2 136.96(13) . . ?
K3 O2 K2 82.21(5) . . ?
K1 O2 K2 87.28(5) . . ?
N3 O3 K4 89.05(11) . . ?
N3 O3 K3 134.48(13) . . ?
K4 O3 K3 91.06(6) . . ?
N3 O3 K1 136.76(13) . . ?
K4 O3 K1 84.11(5) . . ?
K3 O3 K1 88.41(5) . . ?
N4 O4 K2 86.15(11) . . ?
N4 O4 K4 134.53(13) . . ?
K2 O4 K4 91.46(5) . . ?
N4 O4 K3 137.07(13) . . ?
K2 O4 K3 82.99(5) . . ?
K4 O4 K3 87.28(5) . . ?
C44 O6 C41 107.9(2) . . ?
C44 O6 K2 125.16(17) . . ?
C41 O6 K2 119.00(16) . . ?
C45 O7 C48 109.6(2) . . ?
C45 O7 K3 117.74(17) . . ?
C48 O7 K3 120.03(16) . . ?
C49 O8 C52 109.0(2) . . ?
C49 O8 K4 128.78(17) . . ?
C52 O8 K4 121.19(18) . . ?
O1 N1 C3 108.36(18) . . ?
O1 N1 C7 109.10(17) . . ?
C3 N1 C7 116.5(2) . . ?
O1 N1 K1 61.23(10) . . ?
C3 N1 K1 131.32(15) . . ?
C7 N1 K1 111.46(14) . . ?
O2 N2 C12 108.16(18) . . ?
O2 N2 C16 109.57(18) . . ?
C12 N2 C16 115.8(2) . . ?
O2 N2 K3 62.87(10) . . ?
C12 N2 K3 131.29(16) . . ?
C16 N2 K3 111.81(14) . . ?
O3 N3 C25 108.16(18) . . ?
O3 N3 C21 109.38(18) . . ?
C25 N3 C21 116.3(2) . . ?
O3 N3 K4 61.49(10) . . ?
C25 N3 K4 131.41(15) . . ?
C21 N3 K4 111.49(15) . . ?
O4 N4 C34 107.98(18) . . ?
O4 N4 C30 109.16(18) . . ?
C34 N4 C30 116.2(2) . . ?
O4 N4 K2 63.62(10) . . ?
C34 N4 K2 129.20(15) . . ?
C30 N4 K2 113.43(15) . . ?
C3 C1 H1A 109.5 . . ?
C3 C1 H1B 109.5 . . ?
H1A C1 H1B 109.5 . . ?
C3 C1 H1C 109.5 . . ?
H1A C1 H1C 109.5 . . ?
H1B C1 H1C 109.5 . . ?
C3 C2 H2A 109.5 . . ?
C3 C2 H2B 109.5 . . ?
H2A C2 H2B 109.5 . . ?
C3 C2 H2C 109.5 . . ?
H2A C2 H2C 109.5 . . ?
H2B C2 H2C 109.5 . . ?
N1 C3 C2 115.3(2) . . ?
N1 C3 C4 108.6(2) . . ?
C2 C3 C4 110.4(2) . . ?
N1 C3 C1 106.2(2) . . ?
C2 C3 C1 108.5(2) . . ?
C4 C3 C1 107.5(2) . . ?
C5 C4 C3 113.3(2) . . ?
C5 C4 H4A 108.9 . . ?
C3 C4 H4A 108.9 . . ?
C5 C4 H4B 108.9 . . ?
C3 C4 H4B 108.9 . . ?
H4A C4 H4B 107.7 . . ?
C6 C5 C4 108.3(2) . . ?
C6 C5 H5A 110.0 . . ?
C4 C5 H5A 110.0 . . ?
C6 C5 H5B 110.0 . . ?
C4 C5 H5B 110.0 . . ?
H5A C5 H5B 108.4 . . ?
C5 C6 C7 113.2(2) . . ?
C5 C6 H6A 108.9 . . ?
C7 C6 H6A 108.9 . . ?
C5 C6 H6B 108.9 . . ?
C7 C6 H6B 108.9 . . ?
H6A C6 H6B 107.8 . . ?
N1 C7 C6 109.4(2) . . ?
N1 C7 C9 106.9(2) . . ?
C6 C7 C9 106.2(2) . . ?
N1 C7 C8 114.6(2) . . ?
C6 C7 C8 109.8(2) . . ?
C9 C7 C8 109.7(2) . . ?
C7 C8 H8A 109.5 . . ?
C7 C8 H8B 109.5 . . ?
H8A C8 H8B 109.5 . . ?
C7 C8 H8C 109.5 . . ?
H8A C8 H8C 109.5 . . ?
H8B C8 H8C 109.5 . . ?
C7 C9 H9A 109.5 . . ?
C7 C9 H9B 109.5 . . ?
H9A C9 H9B 109.5 . . ?
C7 C9 H9C 109.5 . . ?
H9A C9 H9C 109.5 . . ?
H9B C9 H9C 109.5 . . ?
C12 C10 H10A 109.5 . . ?
C12 C10 H10B 109.5 . . ?
H10A C10 H10B 109.5 . . ?
C12 C10 H10C 109.5 . . ?
H10A C10 H10C 109.5 . . ?
H10B C10 H10C 109.5 . . ?
C12 C11 H11A 109.5 . . ?
C12 C11 H11B 109.5 . . ?
H11A C11 H11B 109.5 . . ?
C12 C11 H11C 109.5 . . ?
H11A C11 H11C 109.5 . . ?
H11B C11 H11C 109.5 . . ?
N2 C12 C10 106.6(2) . . ?
N2 C12 C11 114.9(2) . . ?
C10 C12 C11 108.3(2) . . ?
N2 C12 C13 108.9(2) . . ?
C10 C12 C13 107.2(2) . . ?
C11 C12 C13 110.6(2) . . ?
C14 C13 C12 113.4(2) . . ?
C14 C13 H13A 108.9 . . ?
C12 C13 H13A 108.9 . . ?
C14 C13 H13B 108.9 . . ?
C12 C13 H13B 108.9 . . ?
H13A C13 H13B 107.7 . . ?
C13 C14 C15 108.5(2) . . ?
C13 C14 H14A 110.0 . . ?
C15 C14 H14A 110.0 . . ?
C13 C14 H14B 110.0 . . ?
C15 C14 H14B 110.0 . . ?
H14A C14 H14B 108.4 . . ?
C14 C15 C16 113.4(2) . . ?
C14 C15 H15A 108.9 . . ?
C16 C15 H15A 108.9 . . ?
C14 C15 H15B 108.9 . . ?
C16 C15 H15B 108.9 . . ?
H15A C15 H15B 107.7 . . ?
N2 C16 C18 114.8(2) . . ?
N2 C16 C17 106.6(2) . . ?
C18 C16 C17 109.5(2) . . ?
N2 C16 C15 109.3(2) . . ?
C18 C16 C15 110.4(2) . . ?
C17 C16 C15 105.9(2) . . ?
C16 C17 H17A 109.5 . . ?
C16 C17 H17B 109.5 . . ?
H17A C17 H17B 109.5 . . ?
C16 C17 H17C 109.5 . . ?
H17A C17 H17C 109.5 . . ?
H17B C17 H17C 109.5 . . ?
C16 C18 H18A 109.5 . . ?
C16 C18 H18B 109.5 . . ?
H18A C18 H18B 109.5 . . ?
C16 C18 H18C 109.5 . . ?
H18A C18 H18C 109.5 . . ?
H18B C18 H18C 109.5 . . ?
C21 C19 H19A 109.5 . . ?
C21 C19 H19B 109.5 . . ?
H19A C19 H19B 109.5 . . ?
C21 C19 H19C 109.5 . . ?
H19A C19 H19C 109.5 . . ?
H19B C19 H19C 109.5 . . ?
C21 C20 H20A 109.5 . . ?
C21 C20 H20B 109.5 . . ?
H20A C20 H20B 109.5 . . ?
C21 C20 H20C 109.5 . . ?
H20A C20 H20C 109.5 . . ?
H20B C20 H20C 109.5 . . ?
N3 C21 C19 106.7(2) . . ?
N3 C21 C22 109.4(2) . . ?
C19 C21 C22 106.2(2) . . ?
N3 C21 C20 114.8(2) . . ?
C19 C21 C20 109.7(2) . . ?
C22 C21 C20 109.7(2) . . ?
C23 C22 C21 113.2(2) . . ?
C23 C22 H22A 108.9 . . ?
C21 C22 H22A 108.9 . . ?
C23 C22 H22B 108.9 . . ?
C21 C22 H22B 108.9 . . ?
H22A C22 H22B 107.8 . . ?
C22 C23 C24 108.4(2) . . ?
C22 C23 H23A 110.0 . . ?
C24 C23 H23A 110.0 . . ?
C22 C23 H23B 110.0 . . ?
C24 C23 H23B 110.0 . . ?
H23A C23 H23B 108.4 . . ?
C23 C24 C25 113.2(2) . . ?
C23 C24 H24A 108.9 . . ?
C25 C24 H24A 108.9 . . ?
C23 C24 H24B 108.9 . . ?
C25 C24 H24B 108.9 . . ?
H24A C24 H24B 107.8 . . ?
N3 C25 C27 106.2(2) . . ?
N3 C25 C26 115.0(2) . . ?
C27 C25 C26 108.5(2) . . ?
N3 C25 C24 108.8(2) . . ?
C27 C25 C24 107.6(2) . . ?
C26 C25 C24 110.4(2) . . ?
C25 C26 H26A 109.5 . . ?
C25 C26 H26B 109.5 . . ?
H26A C26 H26B 109.5 . . ?
C25 C26 H26C 109.5 . . ?
H26A C26 H26C 109.5 . . ?
H26B C26 H26C 109.5 . . ?
C25 C27 H27A 109.5 . . ?
C25 C27 H27B 109.5 . . ?
H27A C27 H27B 109.5 . . ?
C25 C27 H27C 109.5 . . ?
H27A C27 H27C 109.5 . . ?
H27B C27 H27C 109.5 . . ?
C30 C28 H28A 109.5 . . ?
C30 C28 H28B 109.5 . . ?
H28A C28 H28B 109.5 . . ?
C30 C28 H28C 109.5 . . ?
H28A C28 H28C 109.5 . . ?
H28B C28 H28C 109.5 . . ?
C30 C29 H29A 109.5 . . ?
C30 C29 H29B 109.5 . . ?
H29A C29 H29B 109.5 . . ?
C30 C29 H29C 109.5 . . ?
H29A C29 H29C 109.5 . . ?
H29B C29 H29C 109.5 . . ?
N4 C30 C28 106.6(2) . . ?
N4 C30 C29 115.0(2) . . ?
C28 C30 C29 109.4(2) . . ?
N4 C30 C31 109.0(2) . . ?
C28 C30 C31 106.0(2) . . ?
C29 C30 C31 110.3(2) . . ?
C32 C31 C30 113.6(2) . . ?
C32 C31 H31A 108.8 . . ?
C30 C31 H31A 108.8 . . ?
C32 C31 H31B 108.8 . . ?
C30 C31 H31B 108.8 . . ?
H31A C31 H31B 107.7 . . ?
C31 C32 C33 108.6(2) . . ?
C31 C32 H32A 110.0 . . ?
C33 C32 H32A 110.0 . . ?
C31 C32 H32B 110.0 . . ?
C33 C32 H32B 110.0 . . ?
H32A C32 H32B 108.3 . . ?
C32 C33 C34 113.0(2) . . ?
C32 C33 H33A 109.0 . . ?
C34 C33 H33A 109.0 . . ?
C32 C33 H33B 109.0 . . ?
C34 C33 H33B 109.0 . . ?
H33A C33 H33B 107.8 . . ?
N4 C34 C36 114.8(2) . . ?
N4 C34 C33 108.9(2) . . ?
C36 C34 C33 110.9(2) . . ?
N4 C34 C35 106.6(2) . . ?
C36 C34 C35 108.4(2) . . ?
C33 C34 C35 106.8(2) . . ?
C34 C35 H35A 109.5 . . ?
C34 C35 H35B 109.5 . . ?
H35A C35 H35B 109.5 . . ?
C34 C35 H35C 109.5 . . ?
H35A C35 H35C 109.5 . . ?
H35B C35 H35C 109.5 . . ?
C34 C36 H36A 109.5 . . ?
C34 C36 H36B 109.5 . . ?
H36A C36 H36B 109.5 . . ?
C34 C36 H36C 109.5 . . ?
H36A C36 H36C 109.5 . . ?
H36B C36 H36C 109.5 . . ?
O5 C37 O5A 15.9(7) . . ?
O5 C37 C38B 119.1(6) . . ?
O5A C37 C38B 110.2(5) . . ?
O5 C37 C38 102.2(6) . . ?
O5A C37 C38 89.3(5) . . ?
C38B C37 C38 27.5(4) . . ?
O5 C37 H37A 111.3 . . ?
O5A C37 H37A 125.5 . . ?
C38B C37 H37A 84.4 . . ?
C38 C37 H37A 111.3 . . ?
O5 C37 H37B 111.3 . . ?
O5A C37 H37B 108.6 . . ?
C38B C37 H37B 117.9 . . ?
C38 C37 H37B 111.3 . . ?
H37A C37 H37B 109.2 . . ?
C40 O5 C37 112.6(10) . . ?
C40 O5 K1 109.1(9) . . ?
C37 O5 K1 133.2(8) . . ?
C39 C38 C37 98.7(8) . . ?
C39 C38 H38A 112.0 . . ?
C37 C38 H38A 112.0 . . ?
C39 C38 H38B 112.0 . . ?
C37 C38 H38B 112.0 . . ?
H38A C38 H38B 109.7 . . ?
C40 C39 C38 107.1(11) . . ?
C40 C39 H39A 110.3 . . ?
C38 C39 H39A 110.3 . . ?
C40 C39 H39B 110.3 . . ?
C38 C39 H39B 110.3 . . ?
H39A C39 H39B 108.6 . . ?
O5 C40 C39 106.6(11) . . ?
O5 C40 H40A 110.4 . . ?
C39 C40 H40A 110.4 . . ?
O5 C40 H40B 110.4 . . ?
C39 C40 H40B 110.4 . . ?
H40A C40 H40B 108.6 . . ?
O6 C41 C42 107.3(2) . . ?
O6 C41 H41A 110.3 . . ?
C42 C41 H41A 110.3 . . ?
O6 C41 H41B 110.3 . . ?
C42 C41 H41B 110.3 . . ?
H41A C41 H41B 108.5 . . ?
C43 C42 C41 104.7(3) . . ?
C43 C42 H42A 110.8 . . ?
C41 C42 H42A 110.8 . . ?
C43 C42 H42B 110.8 . . ?
C41 C42 H42B 110.8 . . ?
H42A C42 H42B 108.9 . . ?
C42 C43 C44 104.0(3) . . ?
C42 C43 H43A 111.0 . . ?
C44 C43 H43A 111.0 . . ?
C42 C43 H43B 111.0 . . ?
C44 C43 H43B 111.0 . . ?
H43A C43 H43B 109.0 . . ?
O6 C44 C43 104.9(3) . . ?
O6 C44 H44A 110.8 . . ?
C43 C44 H44A 110.8 . . ?
O6 C44 H44B 110.8 . . ?
C43 C44 H44B 110.8 . . ?
H44A C44 H44B 108.8 . . ?
O7 C45 C46 105.2(3) . . ?
O7 C45 H45A 110.7 . . ?
C46 C45 H45A 110.7 . . ?
O7 C45 H45B 110.7 . . ?
C46 C45 H45B 110.7 . . ?
H45A C45 H45B 108.8 . . ?
C47 C46 C45 102.9(3) . . ?
C47 C46 H46A 111.2 . . ?
C45 C46 H46A 111.2 . . ?
C47 C46 H46B 111.2 . . ?
C45 C46 H46B 111.2 . . ?
H46A C46 H46B 109.1 . . ?
C46 C47 C48 103.3(3) . . ?
C46 C47 H47A 111.1 . . ?
C48 C47 H47A 111.1 . . ?
C46 C47 H47B 111.1 . . ?
C48 C47 H47B 111.1 . . ?
H47A C47 H47B 109.1 . . ?
O7 C48 C47 106.3(2) . . ?
O7 C48 H48A 110.5 . . ?
C47 C48 H48A 110.5 . . ?
O7 C48 H48B 110.5 . . ?
C47 C48 H48B 110.5 . . ?
H48A C48 H48B 108.7 . . ?
O8 C49 C50 106.2(3) . . ?
O8 C49 H49A 110.5 . . ?
C50 C49 H49A 110.5 . . ?
O8 C49 H49B 110.5 . . ?
C50 C49 H49B 110.5 . . ?
H49A C49 H49B 108.7 . . ?
C49 C50 C51 101.9(3) . . ?
C49 C50 H50A 111.4 . . ?
C51 C50 H50A 111.4 . . ?
C49 C50 H50B 111.4 . . ?
C51 C50 H50B 111.4 . . ?
H50A C50 H50B 109.2 . . ?
C52 C51 C50 102.3(3) . . ?
C52 C51 H51A 111.3 . . ?
C50 C51 H51A 111.3 . . ?
C52 C51 H51B 111.3 . . ?
C50 C51 H51B 111.3 . . ?
H51A C51 H51B 109.2 . . ?
O8 C52 C51 107.6(3) . . ?
O8 C52 H52A 110.2 . . ?
C51 C52 H52A 110.2 . . ?
O8 C52 H52B 110.2 . . ?
C51 C52 H52B 110.2 . . ?
H52A C52 H52B 108.5 . . ?
C37 O5A C40A 106.7(6) . . ?
C37 O5A K1 129.4(5) . . ?
C40A O5A K1 123.8(6) . . ?
O5A C40A C39A 106.7(6) . . ?
O5A C40A H40C 110.4 . . ?
C39A C40A H40C 110.4 . . ?
O5A C40A H40D 110.4 . . ?
C39A C40A H40D 110.4 . . ?
H40C C40A H40D 108.6 . . ?
C37 C38B C39A 102.6(4) . . ?
C37 C38B H38C 111.2 . . ?
C39A C38B H38C 111.2 . . ?
C37 C38B H38D 111.2 . . ?
C39A C38B H38D 111.2 . . ?
H38C C38B H38D 109.2 . . ?
C40A C39A C38B 101.0(5) . . ?
C40A C39A H39C 111.6 . . ?
C38B C39A H39C 111.6 . . ?
C40A C39A H39D 111.6 . . ?
C38B C39A H39D 111.6 . . ?
H39C C39A H39D 109.4 . . ?

loop_
_geom_bond_atom_site_label_1
_geom_bond_atom_site_label_2
_geom_bond_distance
_geom_bond_site_symmetry_2
_geom_bond_publ_flag
K1 O1 2.5750(19) . ?
K1 O2 2.6370(18) . ?
K1 O5 2.699(14) . ?
K1 O3 2.7182(18) . ?
K1 O5A 2.742(8) . ?
K1 N1 2.938(2) . ?
K1 K4 3.5473(8) . ?
K1 K2 3.7109(8) . ?
K1 K3 3.7166(8) . ?
K2 O4 2.5615(17) . ?
K2 O1 2.6436(18) . ?
K2 O6 2.7110(19) . ?
K2 O2 2.7393(18) . ?
K2 N4 2.853(2) . ?
K2 K3 3.4954(8) . ?
K2 K4 3.7334(7) . ?
K3 O2 2.5741(18) . ?
K3 O3 2.6114(17) . ?
K3 O7 2.710(2) . ?
K3 O4 2.7114(18) . ?
K3 N2 2.889(2) . ?
K3 K4 3.7011(8) . ?
K4 O3 2.5748(18) . ?
K4 O4 2.6514(17) . ?
K4 O1 2.6896(17) . ?
K4 O8 2.718(2) . ?
K4 N3 2.930(2) . ?
O1 N1 1.440(3) . ?
O2 N2 1.439(3) . ?
O3 N3 1.441(2) . ?
O4 N4 1.439(3) . ?
O6 C44 1.417(3) . ?
O6 C41 1.434(3) . ?
O7 C45 1.425(3) . ?
O7 C48 1.436(3) . ?
O8 C49 1.414(4) . ?
O8 C52 1.416(4) . ?
N1 C3 1.496(3) . ?
N1 C7 1.499(3) . ?
N2 C12 1.495(3) . ?
N2 C16 1.496(3) . ?
N3 C25 1.492(3) . ?
N3 C21 1.495(3) . ?
N4 C34 1.493(3) . ?
N4 C30 1.495(3) . ?
C1 C3 1.536(4) . ?
C1 H1A 0.9800 . ?
C1 H1B 0.9800 . ?
C1 H1C 0.9800 . ?
C2 C3 1.524(4) . ?
C2 H2A 0.9800 . ?
C2 H2B 0.9800 . ?
C2 H2C 0.9800 . ?
C3 C4 1.534(4) . ?
C4 C5 1.520(4) . ?
C4 H4A 0.9900 . ?
C4 H4B 0.9900 . ?
C5 C6 1.514(4) . ?
C5 H5A 0.9900 . ?
C5 H5B 0.9900 . ?
C6 C7 1.532(4) . ?
C6 H6A 0.9900 . ?
C6 H6B 0.9900 . ?
C7 C9 1.533(4) . ?
C7 C8 1.539(4) . ?
C8 H8A 0.9800 . ?
C8 H8B 0.9800 . ?
C8 H8C 0.9800 . ?
C9 H9A 0.9800 . ?
C9 H9B 0.9800 . ?
C9 H9C 0.9800 . ?
C10 C12 1.524(4) . ?
C10 H10A 0.9800 . ?
C10 H10B 0.9800 . ?
C10 H10C 0.9800 . ?
C11 C12 1.532(4) . ?
C11 H11A 0.9800 . ?
C11 H11B 0.9800 . ?
C11 H11C 0.9800 . ?
C12 C13 1.538(4) . ?
C13 C14 1.506(4) . ?
C13 H13A 0.9900 . ?
C13 H13B 0.9900 . ?
C14 C15 1.520(4) . ?
C14 H14A 0.9900 . ?
C14 H14B 0.9900 . ?
C15 C16 1.539(4) . ?
C15 H15A 0.9900 . ?
C15 H15B 0.9900 . ?
C16 C18 1.531(4) . ?
C16 C17 1.535(4) . ?
C17 H17A 0.9800 . ?
C17 H17B 0.9800 . ?
C17 H17C 0.9800 . ?
C18 H18A 0.9800 . ?
C18 H18B 0.9800 . ?
C18 H18C 0.9800 . ?
C19 C21 1.527(4) . ?
C19 H19A 0.9800 . ?
C19 H19B 0.9800 . ?
C19 H19C 0.9800 . ?
C20 C21 1.541(4) . ?
C20 H20A 0.9800 . ?
C20 H20B 0.9800 . ?
C20 H20C 0.9800 . ?
C21 C22 1.536(3) . ?
C22 C23 1.510(4) . ?
C22 H22A 0.9900 . ?
C22 H22B 0.9900 . ?
C23 C24 1.518(4) . ?
C23 H23A 0.9900 . ?
C23 H23B 0.9900 . ?
C24 C25 1.539(3) . ?
C24 H24A 0.9900 . ?
C24 H24B 0.9900 . ?
C25 C27 1.526(4) . ?
C25 C26 1.538(4) . ?
C26 H26A 0.9800 . ?
C26 H26B 0.9800 . ?
C26 H26C 0.9800 . ?
C27 H27A 0.9800 . ?
C27 H27B 0.9800 . ?
C27 H27C 0.9800 . ?
C28 C30 1.531(4) . ?
C28 H28A 0.9800 . ?
C28 H28B 0.9800 . ?
C28 H28C 0.9800 . ?
C29 C30 1.538(4) . ?
C29 H29A 0.9800 . ?
C29 H29B 0.9800 . ?
C29 H29C 0.9800 . ?
C30 C31 1.538(4) . ?
C31 C32 1.508(4) . ?
C31 H31A 0.9900 . ?
C31 H31B 0.9900 . ?
C32 C33 1.515(4) . ?
C32 H32A 0.9900 . ?
C32 H32B 0.9900 . ?
C33 C34 1.532(4) . ?
C33 H33A 0.9900 . ?
C33 H33B 0.9900 . ?
C34 C36 1.531(4) . ?
C34 C35 1.532(4) . ?
C35 H35A 0.9800 . ?
C35 H35B 0.9800 . ?
C35 H35C 0.9800 . ?
C36 H36A 0.9800 . ?
C36 H36B 0.9800 . ?
C36 H36C 0.9800 . ?
C37 O5 1.400(14) . ?
C37 O5A 1.411(9) . ?
C37 C38B 1.431(7) . ?
C37 C38 1.597(11) . ?
C37 H37A 0.9900 . ?
C37 H37B 0.9900 . ?
O5 C40 1.386(18) . ?
C38 C39 1.504(16) . ?
C38 H38A 0.9900 . ?
C38 H38B 0.9900 . ?
C39 C40 1.467(16) . ?
C39 H39A 0.9900 . ?
C39 H39B 0.9900 . ?
C40 H40A 0.9900 . ?
C40 H40B 0.9900 . ?
C41 C42 1.508(4) . ?
C41 H41A 0.9900 . ?
C41 H41B 0.9900 . ?
C42 C43 1.502(5) . ?
C42 H42A 0.9900 . ?
C42 H42B 0.9900 . ?
C43 C44 1.502(5) . ?
C43 H43A 0.9900 . ?
C43 H43B 0.9900 . ?
C44 H44A 0.9900 . ?
C44 H44B 0.9900 . ?
C45 C46 1.496(5) . ?
C45 H45A 0.9900 . ?
C45 H45B 0.9900 . ?
C46 C47 1.492(5) . ?
C46 H46A 0.9900 . ?
C46 H46B 0.9900 . ?
C47 C48 1.495(4) . ?
C47 H47A 0.9900 . ?
C47 H47B 0.9900 . ?
C48 H48A 0.9900 . ?
C48 H48B 0.9900 . ?
C49 C50 1.484(5) . ?
C49 H49A 0.9900 . ?
C49 H49B 0.9900 . ?
C50 C51 1.516(5) . ?
C50 H50A 0.9900 . ?
C50 H50B 0.9900 . ?
C51 C52 1.494(5) . ?
C51 H51A 0.9900 . ?
C51 H51B 0.9900 . ?
C52 H52A 0.9900 . ?
C52 H52B 0.9900 . ?
O5A C40A 1.441(11) . ?
C40A C39A 1.513(9) . ?
C40A H40C 0.9900 . ?
C40A H40D 0.9900 . ?
C38B C39A 1.516(9) . ?
C38B H38C 0.9900 . ?
C38B H38D 0.9900 . ?
C39A H39C 0.9900 . ?
C39A H39D 0.9900 . ?

loop_
_geom_torsion_atom_site_label_1
_geom_torsion_atom_site_label_2
_geom_torsion_atom_site_label_3
_geom_torsion_atom_site_label_4
_geom_torsion
_geom_torsion_site_symmetry_1
_geom_torsion_site_symmetry_2
_geom_torsion_site_symmetry_3
_geom_torsion_site_symmetry_4
_geom_torsion_publ_flag
O1 K1 K2 O4 -89.26(7) . . . . ?
O2 K1 K2 O4 97.91(7) . . . . ?
O5 K1 K2 O4 -162.2(5) . . . . ?
O3 K1 K2 O4 9.24(6) . . . . ?
O5A K1 K2 O4 -144.9(4) . . . . ?
N1 K1 K2 O4 -112.26(6) . . . . ?
K4 K1 K2 O4 -30.40(4) . . . . ?
K3 K1 K2 O4 42.21(4) . . . . ?
O2 K1 K2 O1 -172.83(7) . . . . ?
O5 K1 K2 O1 -73.0(5) . . . . ?
O3 K1 K2 O1 98.50(7) . . . . ?
O5A K1 K2 O1 -55.6(4) . . . . ?
N1 K1 K2 O1 -23.00(7) . . . . ?
K4 K1 K2 O1 58.87(5) . . . . ?
K3 K1 K2 O1 131.47(6) . . . . ?
O1 K1 K2 O6 94.81(9) . . . . ?
O2 K1 K2 O6 -78.02(9) . . . . ?
O5 K1 K2 O6 21.8(5) . . . . ?
O3 K1 K2 O6 -166.69(8) . . . . ?
O5A K1 K2 O6 39.2(4) . . . . ?
N1 K1 K2 O6 71.81(9) . . . . ?
K4 K1 K2 O6 153.67(8) . . . . ?
K3 K1 K2 O6 -133.72(8) . . . . ?
O1 K1 K2 O2 172.83(7) . . . . ?
O5 K1 K2 O2 99.9(5) . . . . ?
O3 K1 K2 O2 -88.67(6) . . . . ?
O5A K1 K2 O2 117.2(4) . . . . ?
N1 K1 K2 O2 149.83(7) . . . . ?
K4 K1 K2 O2 -128.30(5) . . . . ?
K3 K1 K2 O2 -55.70(5) . . . . ?
O1 K1 K2 N4 -84.07(8) . . . . ?
O2 K1 K2 N4 103.10(7) . . . . ?
O5 K1 K2 N4 -157.0(5) . . . . ?
O3 K1 K2 N4 14.43(7) . . . . ?
O5A K1 K2 N4 -139.7(4) . . . . ?
N1 K1 K2 N4 -107.07(7) . . . . ?
K4 K1 K2 N4 -25.21(5) . . . . ?
K3 K1 K2 N4 47.40(5) . . . . ?
O1 K1 K2 K3 -131.47(5) . . . . ?
O2 K1 K2 K3 55.70(5) . . . . ?
O5 K1 K2 K3 155.6(5) . . . . ?
O3 K1 K2 K3 -32.97(4) . . . . ?
O5A K1 K2 K3 172.9(4) . . . . ?
N1 K1 K2 K3 -154.47(5) . . . . ?
K4 K1 K2 K3 -72.609(17) . . . . ?
O1 K1 K2 K4 -58.87(5) . . . . ?
O2 K1 K2 K4 128.30(5) . . . . ?
O5 K1 K2 K4 -131.8(5) . . . . ?
O3 K1 K2 K4 39.64(4) . . . . ?
O5A K1 K2 K4 -114.5(4) . . . . ?
N1 K1 K2 K4 -81.86(4) . . . . ?
K3 K1 K2 K4 72.609(17) . . . . ?
O4 K2 K3 O2 -172.76(7) . . . . ?
O1 K2 K3 O2 -84.88(6) . . . . ?
O6 K2 K3 O2 81.70(8) . . . . ?
N4 K2 K3 O2 166.97(7) . . . . ?
K1 K2 K3 O2 -53.48(5) . . . . ?
K4 K2 K3 O2 -118.97(5) . . . . ?
O4 K2 K3 O3 -84.65(6) . . . . ?
O1 K2 K3 O3 3.23(6) . . . . ?
O6 K2 K3 O3 169.81(8) . . . . ?
O2 K2 K3 O3 88.11(6) . . . . ?
N4 K2 K3 O3 -104.91(6) . . . . ?
K1 K2 K3 O3 34.64(4) . . . . ?
K4 K2 K3 O3 -30.86(4) . . . . ?
O4 K2 K3 O7 84.64(9) . . . . ?
O1 K2 K3 O7 172.52(8) . . . . ?
O6 K2 K3 O7 -20.90(10) . . . . ?
O2 K2 K3 O7 -102.60(9) . . . . ?
N4 K2 K3 O7 64.38(9) . . . . ?
K1 K2 K3 O7 -156.07(8) . . . . ?
K4 K2 K3 O7 138.44(8) . . . . ?
O1 K2 K3 O4 87.88(6) . . . . ?
O6 K2 K3 O4 -105.54(8) . . . . ?
O2 K2 K3 O4 172.76(7) . . . . ?
N4 K2 K3 O4 -20.27(7) . . . . ?
K1 K2 K3 O4 119.28(5) . . . . ?
K4 K2 K3 O4 53.79(5) . . . . ?
O4 K2 K3 N2 167.15(7) . . . . ?
O1 K2 K3 N2 -104.97(6) . . . . ?
O6 K2 K3 N2 61.60(8) . . . . ?
O2 K2 K3 N2 -20.09(6) . . . . ?
N4 K2 K3 N2 146.88(6) . . . . ?
K1 K2 K3 N2 -73.57(5) . . . . ?
K4 K2 K3 N2 -139.06(5) . . . . ?
O4 K2 K3 K4 -53.79(5) . . . . ?
O1 K2 K3 K4 34.09(4) . . . . ?
O6 K2 K3 K4 -159.33(7) . . . . ?
O2 K2 K3 K4 118.97(5) . . . . ?
N4 K2 K3 K4 -74.06(5) . . . . ?
K1 K2 K3 K4 65.493(16) . . . . ?
O4 K2 K3 K1 -119.28(5) . . . . ?
O1 K2 K3 K1 -31.40(4) . . . . ?
O6 K2 K3 K1 135.17(7) . . . . ?
O2 K2 K3 K1 53.48(5) . . . . ?
N4 K2 K3 K1 -139.55(5) . . . . ?
K4 K2 K3 K1 -65.493(16) . . . . ?
O1 K1 K3 O2 93.84(7) . . . . ?
O5 K1 K3 O2 -96.6(4) . . . . ?
O3 K1 K3 O2 -169.18(8) . . . . ?
O5A K1 K3 O2 -111.8(4) . . . . ?
N1 K1 K3 O2 88.74(7) . . . . ?
K4 K1 K3 O2 135.37(6) . . . . ?
K2 K1 K3 O2 61.59(6) . . . . ?
O1 K1 K3 O3 -96.98(7) . . . . ?
O2 K1 K3 O3 169.18(8) . . . . ?
O5 K1 K3 O3 72.6(4) . . . . ?
O5A K1 K3 O3 57.4(4) . . . . ?
N1 K1 K3 O3 -102.08(7) . . . . ?
K4 K1 K3 O3 -55.46(5) . . . . ?
K2 K1 K3 O3 -129.23(6) . . . . ?
O1 K1 K3 O7 179.37(10) . . . . ?
O2 K1 K3 O7 85.52(11) . . . . ?
O5 K1 K3 O7 -11.1(4) . . . . ?
O3 K1 K3 O7 -83.66(11) . . . . ?
O5A K1 K3 O7 -26.3(4) . . . . ?
N1 K1 K3 O7 174.27(10) . . . . ?
K4 K1 K3 O7 -139.11(10) . . . . ?
K2 K1 K3 O7 147.11(10) . . . . ?
O1 K1 K3 O4 -7.12(5) . . . . ?
O2 K1 K3 O4 -100.97(7) . . . . ?
O5 K1 K3 O4 162.4(4) . . . . ?
O3 K1 K3 O4 89.86(6) . . . . ?
O5A K1 K3 O4 147.2(4) . . . . ?
N1 K1 K3 O4 -12.22(6) . . . . ?
K4 K1 K3 O4 34.40(4) . . . . ?
K2 K1 K3 O4 -39.38(4) . . . . ?
O1 K1 K3 N2 116.13(6) . . . . ?
O2 K1 K3 N2 22.29(7) . . . . ?
O5 K1 K3 N2 -74.3(4) . . . . ?
O3 K1 K3 N2 -146.89(7) . . . . ?
O5A K1 K3 N2 -89.5(4) . . . . ?
N1 K1 K3 N2 111.03(7) . . . . ?
K4 K1 K3 N2 157.65(5) . . . . ?
K2 K1 K3 N2 83.88(5) . . . . ?
O1 K1 K3 K2 32.26(4) . . . . ?
O2 K1 K3 K2 -61.59(6) . . . . ?
O5 K1 K3 K2 -158.2(4) . . . . ?
O3 K1 K3 K2 129.23(6) . . . . ?
O5A K1 K3 K2 -173.4(4) . . . . ?
N1 K1 K3 K2 27.16(5) . . . . ?
K4 K1 K3 K2 73.779(17) . . . . ?
O1 K1 K3 K4 -41.52(4) . . . . ?
O2 K1 K3 K4 -135.37(6) . . . . ?
O5 K1 K3 K4 128.0(4) . . . . ?
O3 K1 K3 K4 55.46(5) . . . . ?
O5A K1 K3 K4 112.8(4) . . . . ?
N1 K1 K3 K4 -46.62(5) . . . . ?
K2 K1 K3 K4 -73.779(17) . . . . ?
O1 K1 K4 O3 171.84(7) . . . . ?
O2 K1 K4 O3 82.48(6) . . . . ?
O5 K1 K4 O3 -91.4(4) . . . . ?
O5A K1 K4 O3 -92.9(2) . . . . ?
N1 K1 K4 O3 -168.43(7) . . . . ?
K2 K1 K4 O3 117.97(5) . . . . ?
K3 K1 K4 O3 53.25(5) . . . . ?
O1 K1 K4 O4 83.19(6) . . . . ?
O2 K1 K4 O4 -6.17(6) . . . . ?
O5 K1 K4 O4 179.9(4) . . . . ?
O3 K1 K4 O4 -88.64(6) . . . . ?
O5A K1 K4 O4 178.4(2) . . . . ?
N1 K1 K4 O4 102.92(6) . . . . ?
K2 K1 K4 O4 29.33(4) . . . . ?
K3 K1 K4 O4 -35.40(4) . . . . ?
O2 K1 K4 O1 -89.36(6) . . . . ?
O5 K1 K4 O1 96.7(4) . . . . ?
O3 K1 K4 O1 -171.84(7) . . . . ?
O5A K1 K4 O1 95.2(2) . . . . ?
N1 K1 K4 O1 19.73(6) . . . . ?
K2 K1 K4 O1 -53.86(5) . . . . ?
K3 K1 K4 O1 -118.59(5) . . . . ?
O1 K1 K4 O8 -90.11(8) . . . . ?
O2 K1 K4 O8 -179.47(7) . . . . ?
O5 K1 K4 O8 6.6(4) . . . . ?
O3 K1 K4 O8 98.05(8) . . . . ?
O5A K1 K4 O8 5.1(2) . . . . ?
N1 K1 K4 O8 -70.38(8) . . . . ?
K2 K1 K4 O8 -143.98(6) . . . . ?
K3 K1 K4 O8 151.30(6) . . . . ?
O1 K1 K4 N3 -167.75(7) . . . . ?
O2 K1 K4 N3 102.88(6) . . . . ?
O5 K1 K4 N3 -71.0(4) . . . . ?
O3 K1 K4 N3 20.41(6) . . . . ?
O5A K1 K4 N3 -72.5(2) . . . . ?
N1 K1 K4 N3 -148.03(6) . . . . ?
K2 K1 K4 N3 138.38(5) . . . . ?
K3 K1 K4 N3 73.66(4) . . . . ?
O1 K1 K4 K3 118.59(5) . . . . ?
O2 K1 K4 K3 29.23(4) . . . . ?
O5 K1 K4 K3 -144.7(4) . . . . ?
O3 K1 K4 K3 -53.25(5) . . . . ?
O5A K1 K4 K3 -146.2(2) . . . . ?
N1 K1 K4 K3 138.32(4) . . . . ?
K2 K1 K4 K3 64.725(16) . . . . ?
O1 K1 K4 K2 53.86(5) . . . . ?
O2 K1 K4 K2 -35.50(4) . . . . ?
O5 K1 K4 K2 150.6(4) . . . . ?
O3 K1 K4 K2 -117.97(5) . . . . ?
O5A K1 K4 K2 149.1(2) . . . . ?
N1 K1 K4 K2 73.59(4) . . . . ?
K3 K1 K4 K2 -64.725(16) . . . . ?
O2 K3 K4 O3 -89.89(7) . . . . ?
O7 K3 K4 O3 90.02(10) . . . . ?
O4 K3 K4 O3 172.17(8) . . . . ?
N2 K3 K4 O3 -84.60(7) . . . . ?
K2 K3 K4 O3 -132.72(6) . . . . ?
K1 K3 K4 O3 -59.97(5) . . . . ?
O2 K3 K4 O4 97.94(6) . . . . ?
O3 K3 K4 O4 -172.17(8) . . . . ?
O7 K3 K4 O4 -82.15(9) . . . . ?
N2 K3 K4 O4 103.23(7) . . . . ?
K2 K3 K4 O4 55.10(5) . . . . ?
K1 K3 K4 O4 127.86(5) . . . . ?
O2 K3 K4 O1 9.48(6) . . . . ?
O3 K3 K4 O1 99.37(7) . . . . ?
O7 K3 K4 O1 -170.61(9) . . . . ?
O4 K3 K4 O1 -88.45(6) . . . . ?
N2 K3 K4 O1 14.78(7) . . . . ?
K2 K3 K4 O1 -33.35(4) . . . . ?
K1 K3 K4 O1 39.41(4) . . . . ?
O2 K3 K4 O8 -153.91(12) . . . . ?
O3 K3 K4 O8 -64.03(13) . . . . ?
O7 K3 K4 O8 26.00(15) . . . . ?
O4 K3 K4 O8 108.15(13) . . . . ?
N2 K3 K4 O8 -148.62(12) . . . . ?
K2 K3 K4 O8 163.25(12) . . . . ?
K1 K3 K4 O8 -123.99(12) . . . . ?
O2 K3 K4 N3 -112.12(6) . . . . ?
O3 K3 K4 N3 -22.24(7) . . . . ?
O7 K3 K4 N3 67.79(9) . . . . ?
O4 K3 K4 N3 149.94(7) . . . . ?
N2 K3 K4 N3 -106.83(7) . . . . ?
K2 K3 K4 N3 -154.96(5) . . . . ?
K1 K3 K4 N3 -82.20(5) . . . . ?
O2 K3 K4 K1 -29.92(4) . . . . ?
O3 K3 K4 K1 59.97(5) . . . . ?
O7 K3 K4 K1 149.99(8) . . . . ?
O4 K3 K4 K1 -127.86(5) . . . . ?
N2 K3 K4 K1 -24.63(5) . . . . ?
K2 K3 K4 K1 -72.759(17) . . . . ?
O2 K3 K4 K2 42.84(4) . . . . ?
O3 K3 K4 K2 132.72(6) . . . . ?
O7 K3 K4 K2 -137.25(8) . . . . ?
O4 K3 K4 K2 -55.10(5) . . . . ?
N2 K3 K4 K2 48.13(5) . . . . ?
K1 K3 K4 K2 72.759(17) . . . . ?
O4 K2 K4 O3 92.26(7) . . . . ?
O1 K2 K4 O3 -97.86(7) . . . . ?
O6 K2 K4 O3 178.78(11) . . . . ?
O2 K2 K4 O3 -8.46(6) . . . . ?
N4 K2 K4 O3 114.86(6) . . . . ?
K3 K2 K4 O3 31.22(4) . . . . ?
K1 K2 K4 O3 -42.31(4) . . . . ?
O1 K2 K4 O4 169.88(8) . . . . ?
O6 K2 K4 O4 86.52(12) . . . . ?
O2 K2 K4 O4 -100.72(7) . . . . ?
N4 K2 K4 O4 22.60(7) . . . . ?
K3 K2 K4 O4 -61.05(6) . . . . ?
K1 K2 K4 O4 -134.58(6) . . . . ?
O4 K2 K4 O1 -169.88(8) . . . . ?
O6 K2 K4 O1 -83.36(12) . . . . ?
O2 K2 K4 O1 89.40(7) . . . . ?
N4 K2 K4 O1 -147.28(7) . . . . ?
K3 K2 K4 O1 129.07(6) . . . . ?
K1 K2 K4 O1 55.54(6) . . . . ?
O4 K2 K4 O8 -104.81(12) . . . . ?
O1 K2 K4 O8 65.07(11) . . . . ?
O6 K2 K4 O8 -18.30(15) . . . . ?
O2 K2 K4 O8 154.46(11) . . . . ?
N4 K2 K4 O8 -82.22(11) . . . . ?
K3 K2 K4 O8 -165.86(10) . . . . ?
K1 K2 K4 O8 120.61(10) . . . . ?
O4 K2 K4 N3 87.78(7) . . . . ?
O1 K2 K4 N3 -102.33(7) . . . . ?
O6 K2 K4 N3 174.30(11) . . . . ?
O2 K2 K4 N3 -12.94(6) . . . . ?
N4 K2 K4 N3 110.38(7) . . . . ?
K3 K2 K4 N3 26.74(5) . . . . ?
K1 K2 K4 N3 -46.79(5) . . . . ?
O4 K2 K4 K1 134.58(6) . . . . ?
O1 K2 K4 K1 -55.54(6) . . . . ?
O6 K2 K4 K1 -138.91(11) . . . . ?
O2 K2 K4 K1 33.85(4) . . . . ?
N4 K2 K4 K1 157.17(5) . . . . ?
K3 K2 K4 K1 73.529(17) . . . . ?
O4 K2 K4 K3 61.05(6) . . . . ?
O1 K2 K4 K3 -129.07(6) . . . . ?
O6 K2 K4 K3 147.57(11) . . . . ?
O2 K2 K4 K3 -39.67(4) . . . . ?
N4 K2 K4 K3 83.65(5) . . . . ?
K1 K2 K4 K3 -73.529(17) . . . . ?
O2 K1 O1 N1 -127.11(11) . . . . ?
O5 K1 O1 N1 15.6(3) . . . . ?
O3 K1 O1 N1 144.72(11) . . . . ?
O5A K1 O1 N1 22.8(2) . . . . ?
K4 K1 O1 N1 138.82(12) . . . . ?
K2 K1 O1 N1 -132.39(12) . . . . ?
K3 K1 O1 N1 -170.87(10) . . . . ?
O2 K1 O1 K2 5.29(5) . . . . ?
O5 K1 O1 K2 148.0(3) . . . . ?
O3 K1 O1 K2 -82.89(5) . . . . ?
O5A K1 O1 K2 155.2(2) . . . . ?
N1 K1 O1 K2 132.39(12) . . . . ?
K4 K1 O1 K2 -88.79(5) . . . . ?
K3 K1 O1 K2 -38.48(4) . . . . ?
O2 K1 O1 K4 94.08(5) . . . . ?
O5 K1 O1 K4 -123.2(3) . . . . ?
O3 K1 O1 K4 5.91(5) . . . . ?
O5A K1 O1 K4 -116.0(2) . . . . ?
N1 K1 O1 K4 -138.82(12) . . . . ?
K2 K1 O1 K4 88.79(5) . . . . ?
K3 K1 O1 K4 50.31(4) . . . . ?
O4 K2 O1 N1 -178.35(18) . . . . ?
O6 K2 O1 N1 -37.7(2) . . . . ?
O2 K2 O1 N1 84.72(18) . . . . ?
N4 K2 O1 N1 -153.35(17) . . . . ?
K3 K2 O1 N1 131.35(17) . . . . ?
K1 K2 O1 N1 89.81(18) . . . . ?
K4 K2 O1 N1 174.5(2) . . . . ?
O4 K2 O1 K1 91.84(6) . . . . ?
O6 K2 O1 K1 -127.55(7) . . . . ?
O2 K2 O1 K1 -5.08(5) . . . . ?
N4 K2 O1 K1 116.84(6) . . . . ?
K3 K2 O1 K1 41.54(4) . . . . ?
K4 K2 O1 K1 84.68(5) . . . . ?
O4 K2 O1 K4 7.17(6) . . . . ?
O6 K2 O1 K4 147.78(6) . . . . ?
O2 K2 O1 K4 -89.76(5) . . . . ?
N4 K2 O1 K4 32.16(7) . . . . ?
K3 K2 O1 K4 -43.14(4) . . . . ?
K1 K2 O1 K4 -84.68(5) . . . . ?
O3 K4 O1 N1 -89.4(2) . . . . ?
O4 K4 O1 N1 179.2(2) . . . . ?
O8 K4 O1 N1 38.1(2) . . . . ?
N3 K4 O1 N1 -69.7(2) . . . . ?
K1 K4 O1 N1 -83.1(2) . . . . ?
K3 K4 O1 N1 -133.7(2) . . . . ?
K2 K4 O1 N1 -173.9(2) . . . . ?
O3 K4 O1 K1 -6.24(5) . . . . ?
O4 K4 O1 K1 -97.67(5) . . . . ?
O8 K4 O1 K1 121.24(6) . . . . ?
N3 K4 O1 K1 13.36(7) . . . . ?
K3 K4 O1 K1 -50.62(4) . . . . ?
K2 K4 O1 K1 -90.75(5) . . . . ?
O3 K4 O1 K2 84.51(6) . . . . ?
O4 K4 O1 K2 -6.93(5) . . . . ?
O8 K4 O1 K2 -148.01(6) . . . . ?
N3 K4 O1 K2 104.11(6) . . . . ?
K1 K4 O1 K2 90.75(5) . . . . ?
K3 K4 O1 K2 40.13(4) . . . . ?
O3 K3 O2 N2 126.84(11) . . . . ?
O7 K3 O2 N2 -8.99(14) . . . . ?
O4 K3 O2 N2 -143.46(11) . . . . ?
K2 K3 O2 N2 -138.15(12) . . . . ?
K4 K3 O2 N2 170.94(11) . . . . ?
K1 K3 O2 N2 134.73(13) . . . . ?
O3 K3 O2 K1 -7.89(6) . . . . ?
O7 K3 O2 K1 -143.73(7) . . . . ?
O4 K3 O2 K1 81.81(6) . . . . ?
N2 K3 O2 K1 -134.73(13) . . . . ?
K2 K3 O2 K1 87.12(5) . . . . ?
K4 K3 O2 K1 36.20(4) . . . . ?
O3 K3 O2 K2 -95.01(5) . . . . ?
O7 K3 O2 K2 129.16(7) . . . . ?
O4 K3 O2 K2 -5.30(5) . . . . ?
N2 K3 O2 K2 138.15(12) . . . . ?
K4 K3 O2 K2 -50.91(3) . . . . ?
K1 K3 O2 K2 -87.12(5) . . . . ?
O1 K1 O2 N2 -174.43(18) . . . . ?
O5 K1 O2 N2 48.9(4) . . . . ?
O3 K1 O2 N2 -79.59(18) . . . . ?
O5A K1 O2 N2 49.0(3) . . . . ?
N1 K1 O2 N2 161.05(17) . . . . ?
K4 K1 O2 N2 -125.34(17) . . . . ?
K2 K1 O2 N2 -169.3(2) . . . . ?
K3 K1 O2 N2 -87.17(18) . . . . ?
O1 K1 O2 K3 -87.26(6) . . . . ?
O5 K1 O2 K3 136.0(4) . . . . ?
O3 K1 O2 K3 7.58(5) . . . . ?
O5A K1 O2 K3 136.1(3) . . . . ?
N1 K1 O2 K3 -111.78(6) . . . . ?
K4 K1 O2 K3 -38.16(5) . . . . ?
K2 K1 O2 K3 -82.15(5) . . . . ?
O1 K1 O2 K2 -5.11(5) . . . . ?
O5 K1 O2 K2 -141.8(4) . . . . ?
O3 K1 O2 K2 89.73(5) . . . . ?
O5A K1 O2 K2 -141.7(3) . . . . ?
N1 K1 O2 K2 -29.63(6) . . . . ?
K4 K1 O2 K2 43.98(4) . . . . ?
K3 K1 O2 K2 82.15(5) . . . . ?
O4 K2 O2 N2 83.12(18) . . . . ?
O1 K2 O2 N2 173.85(18) . . . . ?
O6 K2 O2 N2 -55.73(19) . . . . ?
N4 K2 O2 N2 62.89(19) . . . . ?
K3 K2 O2 N2 77.51(18) . . . . ?
K1 K2 O2 N2 168.9(2) . . . . ?
K4 K2 O2 N2 127.77(18) . . . . ?
O4 K2 O2 K3 5.61(6) . . . . ?
O1 K2 O2 K3 96.34(5) . . . . ?
O6 K2 O2 K3 -133.25(6) . . . . ?
N4 K2 O2 K3 -14.62(7) . . . . ?
K1 K2 O2 K3 91.37(5) . . . . ?
K4 K2 O2 K3 50.25(4) . . . . ?
O4 K2 O2 K1 -85.76(5) . . . . ?
O1 K2 O2 K1 4.97(5) . . . . ?
O6 K2 O2 K1 135.39(6) . . . . ?
N4 K2 O2 K1 -105.99(6) . . . . ?
K3 K2 O2 K1 -91.37(5) . . . . ?
K4 K2 O2 K1 -41.11(4) . . . . ?
O4 K4 O3 N3 -128.75(11) . . . . ?
O1 K4 O3 N3 143.16(11) . . . . ?
O8 K4 O3 N3 18.16(14) . . . . ?
K1 K4 O3 N3 137.24(13) . . . . ?
K3 K4 O3 N3 -134.47(13) . . . . ?
K2 K4 O3 N3 -172.04(11) . . . . ?
O4 K4 O3 K3 5.72(5) . . . . ?
O1 K4 O3 K3 -82.37(5) . . . . ?
O8 K4 O3 K3 152.64(6) . . . . ?
N3 K4 O3 K3 134.47(13) . . . . ?
K1 K4 O3 K3 -88.29(5) . . . . ?
K2 K4 O3 K3 -37.56(4) . . . . ?
O4 K4 O3 K1 94.01(5) . . . . ?
O1 K4 O3 K1 5.92(5) . . . . ?
O8 K4 O3 K1 -119.07(7) . . . . ?
N3 K4 O3 K1 -137.24(13) . . . . ?
K3 K4 O3 K1 88.29(5) . . . . ?
K2 K4 O3 K1 50.72(4) . . . . ?
O2 K3 O3 N3 -178.55(18) . . . . ?
O7 K3 O3 N3 -41.2(2) . . . . ?
O4 K3 O3 N3 84.12(18) . . . . ?
N2 K3 O3 N3 -153.68(18) . . . . ?
K2 K3 O3 N3 130.52(18) . . . . ?
K4 K3 O3 N3 89.71(18) . . . . ?
K1 K3 O3 N3 173.8(2) . . . . ?
O2 K3 O3 K4 91.74(6) . . . . ?
O7 K3 O3 K4 -130.93(7) . . . . ?
O4 K3 O3 K4 -5.59(5) . . . . ?
N2 K3 O3 K4 116.61(6) . . . . ?
K2 K3 O3 K4 40.81(4) . . . . ?
K1 K3 O3 K4 84.08(5) . . . . ?
O2 K3 O3 K1 7.66(5) . . . . ?
O7 K3 O3 K1 144.99(6) . . . . ?
O4 K3 O3 K1 -89.67(5) . . . . ?
N2 K3 O3 K1 32.53(7) . . . . ?
K2 K3 O3 K1 -43.27(4) . . . . ?
K4 K3 O3 K1 -84.08(5) . . . . ?
O1 K1 O3 N3 -88.48(19) . . . . ?
O2 K1 O3 N3 178.99(19) . . . . ?
O5 K1 O3 N3 41.9(3) . . . . ?
O5A K1 O3 N3 33.7(3) . . . . ?
N1 K1 O3 N3 -69.7(2) . . . . ?
K4 K1 O3 N3 -82.30(19) . . . . ?
K2 K1 O3 N3 -133.48(19) . . . . ?
K3 K1 O3 N3 -173.5(2) . . . . ?
O1 K1 O3 K4 -6.18(5) . . . . ?
O2 K1 O3 K4 -98.71(5) . . . . ?
O5 K1 O3 K4 124.2(3) . . . . ?
O5A K1 O3 K4 116.0(2) . . . . ?
N1 K1 O3 K4 12.57(7) . . . . ?
K2 K1 O3 K4 -51.18(4) . . . . ?
K3 K1 O3 K4 -91.23(5) . . . . ?
O1 K1 O3 K3 85.05(6) . . . . ?
O2 K1 O3 K3 -7.48(5) . . . . ?
O5 K1 O3 K3 -144.6(3) . . . . ?
O5A K1 O3 K3 -152.8(2) . . . . ?
N1 K1 O3 K3 103.80(6) . . . . ?
K4 K1 O3 K3 91.23(5) . . . . ?
K2 K1 O3 K3 40.05(4) . . . . ?
O1 K2 O4 N4 127.27(12) . . . . ?
O6 K2 O4 N4 -12.12(14) . . . . ?
O2 K2 O4 N4 -143.70(11) . . . . ?
K3 K2 O4 N4 -138.39(13) . . . . ?
K1 K2 O4 N4 171.21(11) . . . . ?
K4 K2 O4 N4 134.54(13) . . . . ?
O1 K2 O4 K4 -7.27(6) . . . . ?
O6 K2 O4 K4 -146.66(7) . . . . ?
O2 K2 O4 K4 81.76(6) . . . . ?
N4 K2 O4 K4 -134.54(13) . . . . ?
K3 K2 O4 K4 87.07(5) . . . . ?
K1 K2 O4 K4 36.67(4) . . . . ?
O1 K2 O4 K3 -94.34(5) . . . . ?
O6 K2 O4 K3 126.27(7) . . . . ?
O2 K2 O4 K3 -5.32(5) . . . . ?
N4 K2 O4 K3 138.39(13) . . . . ?
K1 K2 O4 K3 -50.41(4) . . . . ?
K4 K2 O4 K3 -87.07(5) . . . . ?
O3 K4 O4 N4 -174.47(17) . . . . ?
O1 K4 O4 N4 -78.90(18) . . . . ?
O8 K4 O4 N4 47.9(2) . . . . ?
N3 K4 O4 N4 161.53(17) . . . . ?
K1 K4 O4 N4 -124.80(17) . . . . ?
K3 K4 O4 N4 -169.0(2) . . . . ?
K2 K4 O4 N4 -86.05(18) . . . . ?
O3 K4 O4 K2 -88.42(6) . . . . ?
O1 K4 O4 K2 7.15(6) . . . . ?
O8 K4 O4 K2 133.95(8) . . . . ?
N3 K4 O4 K2 -112.42(6) . . . . ?
K1 K4 O4 K2 -38.75(5) . . . . ?
K3 K4 O4 K2 -82.91(5) . . . . ?
O3 K4 O4 K3 -5.51(5) . . . . ?
O1 K4 O4 K3 90.06(5) . . . . ?
O8 K4 O4 K3 -143.14(7) . . . . ?
N3 K4 O4 K3 -29.51(6) . . . . ?
K1 K4 O4 K3 44.16(4) . . . . ?
K2 K4 O4 K3 82.91(5) . . . . ?
O2 K3 O4 N4 82.28(19) . . . . ?
O3 K3 O4 N4 173.87(19) . . . . ?
O7 K3 O4 N4 -56.6(2) . . . . ?
N2 K3 O4 N4 62.2(2) . . . . ?
K2 K3 O4 N4 76.62(18) . . . . ?
K4 K3 O4 N4 168.4(2) . . . . ?
K1 K3 O4 N4 126.89(18) . . . . ?
O2 K3 O4 K2 5.66(6) . . . . ?
O3 K3 O4 K2 97.25(5) . . . . ?
O7 K3 O4 K2 -133.27(6) . . . . ?
N2 K3 O4 K2 -14.44(7) . . . . ?
K4 K3 O4 K2 91.81(5) . . . . ?
K1 K3 O4 K2 50.27(4) . . . . ?
O2 K3 O4 K4 -86.15(5) . . . . ?
O3 K3 O4 K4 5.43(5) . . . . ?
O7 K3 O4 K4 134.92(6) . . . . ?
N2 K3 O4 K4 -106.25(6) . . . . ?
K2 K3 O4 K4 -91.81(5) . . . . ?
K1 K3 O4 K4 -41.55(4) . . . . ?
O4 K2 O6 C44 -18.8(2) . . . . ?
O1 K2 O6 C44 -145.2(2) . . . . ?
O2 K2 O6 C44 105.2(2) . . . . ?
N4 K2 O6 C44 -24.9(2) . . . . ?
K3 K2 O6 C44 51.5(2) . . . . ?
K1 K2 O6 C44 156.02(19) . . . . ?
K4 K2 O6 C44 -82.9(2) . . . . ?
O4 K2 O6 C41 -163.95(17) . . . . ?
O1 K2 O6 C41 69.7(2) . . . . ?
O2 K2 O6 C41 -39.9(2) . . . . ?
N4 K2 O6 C41 -170.08(19) . . . . ?
K3 K2 O6 C41 -93.66(19) . . . . ?
K1 K2 O6 C41 10.9(2) . . . . ?
K4 K2 O6 C41 131.97(17) . . . . ?
O2 K3 O7 C45 -25.9(2) . . . . ?
O3 K3 O7 C45 -148.62(19) . . . . ?
O4 K3 O7 C45 100.1(2) . . . . ?
N2 K3 O7 C45 -30.4(2) . . . . ?
K2 K3 O7 C45 44.3(2) . . . . ?
K4 K3 O7 C45 154.24(17) . . . . ?
K1 K3 O7 C45 -87.3(2) . . . . ?
O2 K3 O7 C48 -163.73(18) . . . . ?
O3 K3 O7 C48 73.5(2) . . . . ?
O4 K3 O7 C48 -37.7(2) . . . . ?
N2 K3 O7 C48 -168.22(19) . . . . ?
K2 K3 O7 C48 -93.6(2) . . . . ?
K4 K3 O7 C48 16.4(2) . . . . ?
K1 K3 O7 C48 134.87(18) . . . . ?
O3 K4 O8 C49 159.4(2) . . . . ?
O4 K4 O8 C49 -71.6(3) . . . . ?
O1 K4 O8 C49 45.0(3) . . . . ?
N3 K4 O8 C49 168.2(2) . . . . ?
K1 K4 O8 C49 98.9(2) . . . . ?
K3 K4 O8 C49 -153.6(2) . . . . ?
K2 K4 O8 C49 -0.8(3) . . . . ?
O3 K4 O8 C52 -7.8(3) . . . . ?
O4 K4 O8 C52 121.2(2) . . . . ?
O1 K4 O8 C52 -122.2(2) . . . . ?
N3 K4 O8 C52 1.0(2) . . . . ?
K1 K4 O8 C52 -68.3(3) . . . . ?
K3 K4 O8 C52 39.2(3) . . . . ?
K2 K4 O8 C52 -168.0(2) . . . . ?
K1 O1 N1 C3 -127.69(16) . . . . ?
K2 O1 N1 C3 141.96(16) . . . . ?
K4 O1 N1 C3 -46.4(3) . . . . ?
K1 O1 N1 C7 104.56(16) . . . . ?
K2 O1 N1 C7 14.2(3) . . . . ?
K4 O1 N1 C7 -174.11(16) . . . . ?
K2 O1 N1 K1 -90.34(15) . . . . ?
K4 O1 N1 K1 81.33(17) . . . . ?
O2 K1 N1 O1 57.77(12) . . . . ?
O5 K1 N1 O1 -166.7(3) . . . . ?
O3 K1 N1 O1 -40.79(12) . . . . ?
O5A K1 N1 O1 -159.7(2) . . . . ?
K4 K1 N1 O1 -31.33(10) . . . . ?
K2 K1 N1 O1 34.60(10) . . . . ?
K3 K1 N1 O1 10.45(12) . . . . ?
O1 K1 N1 C3 89.7(2) . . . . ?
O2 K1 N1 C3 147.52(19) . . . . ?
O5 K1 N1 C3 -77.0(3) . . . . ?
O3 K1 N1 C3 49.0(2) . . . . ?
O5A K1 N1 C3 -69.9(3) . . . . ?
K4 K1 N1 C3 58.42(19) . . . . ?
K2 K1 N1 C3 124.4(2) . . . . ?
K3 K1 N1 C3 100.20(19) . . . . ?
O1 K1 N1 C7 -100.68(19) . . . . ?
O2 K1 N1 C7 -42.91(16) . . . . ?
O5 K1 N1 C7 92.6(3) . . . . ?
O3 K1 N1 C7 -141.47(14) . . . . ?
O5A K1 N1 C7 99.7(2) . . . . ?
K4 K1 N1 C7 -132.01(15) . . . . ?
K2 K1 N1 C7 -66.08(14) . . . . ?
K3 K1 N1 C7 -90.23(15) . . . . ?
K3 O2 N2 C12 127.75(16) . . . . ?
K1 O2 N2 C12 -143.54(17) . . . . ?
K2 O2 N2 C12 52.2(3) . . . . ?
K3 O2 N2 C16 -105.12(16) . . . . ?
K1 O2 N2 C16 -16.4(3) . . . . ?
K2 O2 N2 C16 179.32(15) . . . . ?
K1 O2 N2 K3 88.71(15) . . . . ?
K2 O2 N2 K3 -75.56(15) . . . . ?
O3 K3 N2 O2 -57.70(12) . . . . ?
O7 K3 N2 O2 172.71(11) . . . . ?
O4 K3 N2 O2 43.26(13) . . . . ?
K2 K3 N2 O2 32.43(10) . . . . ?
K4 K3 N2 O2 -10.67(13) . . . . ?
K1 K3 N2 O2 -32.74(10) . . . . ?
O2 K3 N2 C12 -90.9(2) . . . . ?
O3 K3 N2 C12 -148.63(19) . . . . ?
O7 K3 N2 C12 81.8(2) . . . . ?
O4 K3 N2 C12 -47.7(2) . . . . ?
K2 K3 N2 C12 -58.5(2) . . . . ?
K4 K3 N2 C12 -101.6(2) . . . . ?
K1 K3 N2 C12 -123.7(2) . . . . ?
O2 K3 N2 C16 101.56(19) . . . . ?
O3 K3 N2 C16 43.86(17) . . . . ?
O7 K3 N2 C16 -85.73(16) . . . . ?
O4 K3 N2 C16 144.82(15) . . . . ?
K2 K3 N2 C16 133.99(16) . . . . ?
K4 K3 N2 C16 90.89(16) . . . . ?
K1 K3 N2 C16 68.82(15) . . . . ?
K4 O3 N3 C25 -127.88(16) . . . . ?
K3 O3 N3 C25 141.57(17) . . . . ?
K1 O3 N3 C25 -47.5(3) . . . . ?
K4 O3 N3 C21 104.53(17) . . . . ?
K3 O3 N3 C21 14.0(3) . . . . ?
K1 O3 N3 C21 -175.10(15) . . . . ?
K3 O3 N3 K4 -90.55(15) . . . . ?
K1 O3 N3 K4 80.37(16) . . . . ?
O4 K4 N3 O3 55.74(12) . . . . ?
O1 K4 N3 O3 -42.76(13) . . . . ?
O8 K4 N3 O3 -164.31(12) . . . . ?
K1 K4 N3 O3 -32.72(10) . . . . ?
K3 K4 N3 O3 32.87(10) . . . . ?
K2 K4 N3 O3 9.13(12) . . . . ?
O3 K4 N3 C25 89.6(2) . . . . ?
O4 K4 N3 C25 145.39(18) . . . . ?
O1 K4 N3 C25 46.9(2) . . . . ?
O8 K4 N3 C25 -74.7(2) . . . . ?
K1 K4 N3 C25 56.93(19) . . . . ?
K3 K4 N3 C25 122.5(2) . . . . ?
K2 K4 N3 C25 98.78(19) . . . . ?
O3 K4 N3 C21 -101.07(19) . . . . ?
O4 K4 N3 C21 -45.32(15) . . . . ?
O1 K4 N3 C21 -143.83(14) . . . . ?
O8 K4 N3 C21 94.62(15) . . . . ?
K1 K4 N3 C21 -133.78(15) . . . . ?
K3 K4 N3 C21 -68.19(14) . . . . ?
K2 K4 N3 C21 -91.93(14) . . . . ?
K2 O4 N4 C34 125.50(16) . . . . ?
K4 O4 N4 C34 -146.23(16) . . . . ?
K3 O4 N4 C34 50.1(2) . . . . ?
K2 O4 N4 C30 -107.31(16) . . . . ?
K4 O4 N4 C30 -19.0(3) . . . . ?
K3 O4 N4 C30 177.27(15) . . . . ?
K4 O4 N4 K2 88.27(15) . . . . ?
K3 O4 N4 K2 -75.41(15) . . . . ?
O1 K2 N4 O4 -57.05(12) . . . . ?
O6 K2 N4 O4 170.38(11) . . . . ?
O2 K2 N4 O4 42.99(13) . . . . ?
K3 K2 N4 O4 31.99(10) . . . . ?
K1 K2 N4 O4 -10.35(13) . . . . ?
K4 K2 N4 O4 -32.81(10) . . . . ?
O4 K2 N4 C34 -92.3(2) . . . . ?
O1 K2 N4 C34 -149.36(19) . . . . ?
O6 K2 N4 C34 78.1(2) . . . . ?
O2 K2 N4 C34 -49.3(2) . . . . ?
K3 K2 N4 C34 -60.32(19) . . . . ?
K1 K2 N4 C34 -102.65(19) . . . . ?
K4 K2 N4 C34 -125.1(2) . . . . ?
O4 K2 N4 C30 100.62(19) . . . . ?
O1 K2 N4 C30 43.56(16) . . . . ?
O6 K2 N4 C30 -89.00(16) . . . . ?
O2 K2 N4 C30 143.61(14) . . . . ?
K3 K2 N4 C30 132.61(16) . . . . ?
K1 K2 N4 C30 90.27(15) . . . . ?
K4 K2 N4 C30 67.80(15) . . . . ?
O1 N1 C3 C2 -51.3(3) . . . . ?
C7 N1 C3 C2 72.1(3) . . . . ?
K1 N1 C3 C2 -118.8(2) . . . . ?
O1 N1 C3 C4 -175.77(19) . . . . ?
C7 N1 C3 C4 -52.4(3) . . . . ?
K1 N1 C3 C4 116.8(2) . . . . ?
O1 N1 C3 C1 68.9(2) . . . . ?
C7 N1 C3 C1 -167.7(2) . . . . ?
K1 N1 C3 C1 1.5(3) . . . . ?
N1 C3 C4 C5 54.7(3) . . . . ?
C2 C3 C4 C5 -72.6(3) . . . . ?
C1 C3 C4 C5 169.2(2) . . . . ?
C3 C4 C5 C6 -57.7(3) . . . . ?
C4 C5 C6 C7 56.8(3) . . . . ?
O1 N1 C7 C6 175.07(19) . . . . ?
C3 N1 C7 C6 52.0(3) . . . . ?
K1 N1 C7 C6 -119.21(18) . . . . ?
O1 N1 C7 C9 -70.4(2) . . . . ?
C3 N1 C7 C9 166.6(2) . . . . ?
K1 N1 C7 C9 -4.7(2) . . . . ?
O1 N1 C7 C8 51.3(3) . . . . ?
C3 N1 C7 C8 -71.7(3) . . . . ?
K1 N1 C7 C8 117.04(19) . . . . ?
C5 C6 C7 N1 -53.5(3) . . . . ?
C5 C6 C7 C9 -168.5(2) . . . . ?
C5 C6 C7 C8 73.0(3) . . . . ?
O2 N2 C12 C10 -67.9(2) . . . . ?
C16 N2 C12 C10 168.7(2) . . . . ?
K3 N2 C12 C10 1.5(3) . . . . ?
O2 N2 C12 C11 52.1(3) . . . . ?
C16 N2 C12 C11 -71.3(3) . . . . ?
K3 N2 C12 C11 121.6(2) . . . . ?
O2 N2 C12 C13 176.7(2) . . . . ?
C16 N2 C12 C13 53.3(3) . . . . ?
K3 N2 C12 C13 -113.8(2) . . . . ?
N2 C12 C13 C14 -55.1(3) . . . . ?
C10 C12 C13 C14 -170.1(2) . . . . ?
C11 C12 C13 C14 72.0(3) . . . . ?
C12 C13 C14 C15 56.8(3) . . . . ?
C13 C14 C15 C16 -55.9(3) . . . . ?
O2 N2 C16 C18 -50.7(3) . . . . ?
C12 N2 C16 C18 71.9(3) . . . . ?
K3 N2 C16 C18 -118.5(2) . . . . ?
O2 N2 C16 C17 70.7(2) . . . . ?
C12 N2 C16 C17 -166.6(2) . . . . ?
K3 N2 C16 C17 3.0(2) . . . . ?
O2 N2 C16 C15 -175.32(19) . . . . ?
C12 N2 C16 C15 -52.6(3) . . . . ?
K3 N2 C16 C15 116.95(18) . . . . ?
C14 C15 C16 N2 53.3(3) . . . . ?
C14 C15 C16 C18 -73.8(3) . . . . ?
C14 C15 C16 C17 167.8(2) . . . . ?
O3 N3 C21 C19 -70.4(2) . . . . ?
C25 N3 C21 C19 166.7(2) . . . . ?
K4 N3 C21 C19 -4.3(2) . . . . ?
O3 N3 C21 C22 175.15(19) . . . . ?
C25 N3 C21 C22 52.3(3) . . . . ?
K4 N3 C21 C22 -118.76(19) . . . . ?
O3 N3 C21 C20 51.4(3) . . . . ?
C25 N3 C21 C20 -71.5(3) . . . . ?
K4 N3 C21 C20 117.48(19) . . . . ?
N3 C21 C22 C23 -53.8(3) . . . . ?
C19 C21 C22 C23 -168.6(2) . . . . ?
C20 C21 C22 C23 73.0(3) . . . . ?
C21 C22 C23 C24 56.8(3) . . . . ?
C22 C23 C24 C25 -57.3(3) . . . . ?
O3 N3 C25 C27 68.5(2) . . . . ?
C21 N3 C25 C27 -168.0(2) . . . . ?
K4 N3 C25 C27 0.9(3) . . . . ?
O3 N3 C25 C26 -51.5(3) . . . . ?
C21 N3 C25 C26 72.0(3) . . . . ?
K4 N3 C25 C26 -119.1(2) . . . . ?
O3 N3 C25 C24 -175.98(19) . . . . ?
C21 N3 C25 C24 -52.5(3) . . . . ?
K4 N3 C25 C24 116.4(2) . . . . ?
C23 C24 C25 N3 54.4(3) . . . . ?
C23 C24 C25 C27 169.0(2) . . . . ?
C23 C24 C25 C26 -72.7(3) . . . . ?
O4 N4 C30 C28 71.4(2) . . . . ?
C34 N4 C30 C28 -166.2(2) . . . . ?
K2 N4 C30 C28 2.6(2) . . . . ?
O4 N4 C30 C29 -50.0(3) . . . . ?
C34 N4 C30 C29 72.3(3) . . . . ?
K2 N4 C30 C29 -118.8(2) . . . . ?
O4 N4 C30 C31 -174.54(19) . . . . ?
C34 N4 C30 C31 -52.2(3) . . . . ?
K2 N4 C30 C31 116.70(18) . . . . ?
N4 C30 C31 C32 53.1(3) . . . . ?
C28 C30 C31 C32 167.5(2) . . . . ?
C29 C30 C31 C32 -74.1(3) . . . . ?
C30 C31 C32 C33 -56.1(3) . . . . ?
C31 C32 C33 C34 57.1(3) . . . . ?
O4 N4 C34 C36 51.2(3) . . . . ?
C30 N4 C34 C36 -71.8(3) . . . . ?
K2 N4 C34 C36 121.4(2) . . . . ?
O4 N4 C34 C33 176.3(2) . . . . ?
C30 N4 C34 C33 53.3(3) . . . . ?
K2 N4 C34 C33 -113.5(2) . . . . ?
O4 N4 C34 C35 -68.8(2) . . . . ?
C30 N4 C34 C35 168.2(2) . . . . ?
K2 N4 C34 C35 1.4(3) . . . . ?
C32 C33 C34 N4 -55.0(3) . . . . ?
C32 C33 C34 C36 72.3(3) . . . . ?
C32 C33 C34 C35 -169.8(2) . . . . ?
O5A C37 O5 C40 64(3) . . . . ?
C38B C37 O5 C40 4.8(11) . . . . ?
C38 C37 O5 C40 28.1(10) . . . . ?
O5A C37 O5 K1 -87(3) . . . . ?
C38B C37 O5 K1 -146.2(6) . . . . ?
C38 C37 O5 K1 -122.8(8) . . . . ?
O1 K1 O5 C40 -15.6(8) . . . . ?
O2 K1 O5 C40 111.1(6) . . . . ?
O3 K1 O5 C40 -133.0(6) . . . . ?
O5A K1 O5 C40 -68(3) . . . . ?
N1 K1 O5 C40 -8.1(7) . . . . ?
K4 K1 O5 C40 -76.9(8) . . . . ?
K2 K1 O5 C40 37.2(9) . . . . ?
K3 K1 O5 C40 176.6(5) . . . . ?
O1 K1 O5 C37 136.1(7) . . . . ?
O2 K1 O5 C37 -97.2(8) . . . . ?
O3 K1 O5 C37 18.7(9) . . . . ?
O5A K1 O5 C37 83(3) . . . . ?
N1 K1 O5 C37 143.6(8) . . . . ?
K4 K1 O5 C37 74.8(9) . . . . ?
K2 K1 O5 C37 -171.1(4) . . . . ?
K3 K1 O5 C37 -31.7(11) . . . . ?
O5 C37 C38 C39 -34.4(10) . . . . ?
O5A C37 C38 C39 -43.7(9) . . . . ?
C38B C37 C38 C39 96.9(14) . . . . ?
C37 C38 C39 C40 30.2(11) . . . . ?
C37 O5 C40 C39 -9.1(12) . . . . ?
K1 O5 C40 C39 148.9(8) . . . . ?
C38 C39 C40 O5 -15.7(13) . . . . ?
C44 O6 C41 C42 -19.7(4) . . . . ?
K2 O6 C41 C42 130.9(2) . . . . ?
O6 C41 C42 C43 -1.4(4) . . . . ?
C41 C42 C43 C44 20.3(4) . . . . ?
C41 O6 C44 C43 32.8(3) . . . . ?
K2 O6 C44 C43 -115.5(3) . . . . ?
C42 C43 C44 O6 -32.7(4) . . . . ?
C48 O7 C45 C46 18.2(4) . . . . ?
K3 O7 C45 C46 -123.7(2) . . . . ?
O7 C45 C46 C47 -32.9(4) . . . . ?
C45 C46 C47 C48 34.7(4) . . . . ?
C45 O7 C48 C47 4.0(4) . . . . ?
K3 O7 C48 C47 144.9(2) . . . . ?
C46 C47 C48 O7 -24.4(4) . . . . ?
C52 O8 C49 C50 20.5(4) . . . . ?
K4 O8 C49 C50 -147.9(2) . . . . ?
O8 C49 C50 C51 -34.1(4) . . . . ?
C49 C50 C51 C52 34.1(4) . . . . ?
C49 O8 C52 C51 2.2(4) . . . . ?
K4 O8 C52 C51 171.7(2) . . . . ?
C50 C51 C52 O8 -23.1(4) . . . . ?
O5 C37 O5A C40A -115(3) . . . . ?
C38B C37 O5A C40A 12.1(9) . . . . ?
C38 C37 O5A C40A 30.3(8) . . . . ?
O5 C37 O5A K1 68(3) . . . . ?
C38B C37 O5A K1 -164.9(5) . . . . ?
C38 C37 O5A K1 -146.8(7) . . . . ?
O1 K1 O5A C37 160.8(6) . . . . ?
O2 K1 O5A C37 -69.1(8) . . . . ?
O5 K1 O5A C37 -68(3) . . . . ?
O3 K1 O5A C37 50.7(7) . . . . ?
N1 K1 O5A C37 171.7(7) . . . . ?
K4 K1 O5A C37 103.9(6) . . . . ?
K2 K1 O5A C37 -158.3(4) . . . . ?
K3 K1 O5A C37 9.6(10) . . . . ?
O1 K1 O5A C40A -15.8(8) . . . . ?
O2 K1 O5A C40A 114.4(7) . . . . ?
O5 K1 O5A C40A 115(4) . . . . ?
O3 K1 O5A C40A -125.9(7) . . . . ?
N1 K1 O5A C40A -4.8(8) . . . . ?
K4 K1 O5A C40A -72.6(8) . . . . ?
K2 K1 O5A C40A 25.1(10) . . . . ?
K3 K1 O5A C40A -167.0(6) . . . . ?
C37 O5A C40A C39A 11.6(10) . . . . ?
K1 O5A C40A C39A -171.2(5) . . . . ?
O5 C37 C38B C39A -15.8(8) . . . . ?
O5A C37 C38B C39A -30.3(7) . . . . ?
C38 C37 C38B C39A -72.9(12) . . . . ?
O5A C40A C39A C38B -28.8(9) . . . . ?
C37 C38B C39A C40A 34.9(7) . . . . ?
